data_1518932
loop_
_publ_author_name
'Korenev, Vladimir S.'
'Abramov, Pavel A.'
'Vicent, Cristian'
'Zhdanov, Artem A.'
'Tsygankova, Alphiya R.'
'Sokolov, Maxim N.'
'Fedin, Vladimir P.'

_publ_section_title
;
 Selenate as a novel ligand for keplerate chemistry. New {W72Mo60}
 keplerates with selenates inside the cavity.
;
_journal_issue 19
_journal_name_full 'Dalton transactions (Cambridge, England : 2003)'
_journal_page_first 8839
_journal_page_last 8845
_journal_paper_doi 10.1039/c5dt00349k
_journal_volume 44
_journal_year 2015
_chemical_formula_sum 'C45 H162 Mo60 N22.5 O601.26 Se21.57 W72'
_chemical_formula_weight 31335.89
_chemical_name_systematic
;
 ?
;
_space_group_crystal_system trigonal
_space_group_IT_number 148
_space_group_name_Hall '-R 3'
_space_group_name_H-M_alt 'R -3 :H'
_symmetry_space_group_name_Hall '-R 3'
_symmetry_space_group_name_H-M 'R -3 :H'
_audit_creation_method SHELXL-2013
_audit_update_record
;
2015-03-24 deposited with the CCDC.
2015-03-30 downloaded from the CCDC.
;
_cell_angle_alpha 90
_cell_angle_beta 90
_cell_angle_gamma 120
_cell_formula_units_Z 3
_cell_length_a 32.8171(9)
_cell_length_b 32.8171(9)
_cell_length_c 74.653(2)
_cell_measurement_reflns_used 9738
_cell_measurement_temperature 100(2)
_cell_measurement_theta_max 27.46
_cell_measurement_theta_min 2.34
_cell_volume 69627(3)
_computing_cell_refinement 'SAINT (Bruker-AXS, 2004)'
_computing_data_collection 'APEX2 (Bruker-AXS, 2004)'
_computing_data_reduction 'SAINT (Bruker-AXS, 2004)'
_computing_molecular_graphics 'Diamond 3.1'
_computing_publication_material 'CIFTAB-97 (Sheldrick, 1998)'
_computing_structure_refinement SHELXL-2013
_computing_structure_solution SHELXS-2013
_diffrn_ambient_temperature 100(2)
_diffrn_detector_area_resol_mean 25
_diffrn_measured_fraction_theta_full 1.000
_diffrn_measured_fraction_theta_max 0.999
_diffrn_measurement_device_type 'Bruker Nonius X8Apex CCD'
_diffrn_measurement_method '\f scans'
_diffrn_radiation_monochromator graphite
_diffrn_radiation_probe x-ray
_diffrn_radiation_source 'fine-focus sealed tube'
_diffrn_radiation_type MoK\a
_diffrn_radiation_wavelength 0.71073
_diffrn_reflns_av_R_equivalents 0.0569
_diffrn_reflns_av_unetI/netI 0.0525
_diffrn_reflns_Laue_measured_fraction_full 1.000
_diffrn_reflns_Laue_measured_fraction_max 0.999
_diffrn_reflns_limit_h_max 42
_diffrn_reflns_limit_h_min -36
_diffrn_reflns_limit_k_max 27
_diffrn_reflns_limit_k_min -42
_diffrn_reflns_limit_l_max 74
_diffrn_reflns_limit_l_min -96
_diffrn_reflns_number 153672
_diffrn_reflns_point_group_measured_fraction_full 1.000
_diffrn_reflns_point_group_measured_fraction_max 0.999
_diffrn_reflns_theta_full 25.242
_diffrn_reflns_theta_max 27.498
_diffrn_reflns_theta_min 1.541
_diffrn_standards_decay_% 0
_diffrn_standards_number 0
_exptl_absorpt_coefficient_mu 10.583
_exptl_absorpt_correction_T_max 0.620
_exptl_absorpt_correction_T_min 0.300
_exptl_absorpt_correction_type multi-scan
_exptl_absorpt_process_details 'SADABS (Bruker-AXS, 2004)'
_exptl_crystal_colour red
_exptl_crystal_density_diffrn 2.242
_exptl_crystal_description polyhedra
_exptl_crystal_F_000 41943
_exptl_crystal_recrystallization_method 'Re-crystallisation from solvent: H2O'
_exptl_crystal_size_max 0.150
_exptl_crystal_size_mid 0.120
_exptl_crystal_size_min 0.050
_refine_diff_density_max 4.726
_refine_diff_density_min -3.988
_refine_diff_density_rms 0.311
_refine_ls_extinction_method none
_refine_ls_goodness_of_fit_ref 1.114
_refine_ls_hydrogen_treatment undef
_refine_ls_matrix_type full
_refine_ls_number_parameters 1479
_refine_ls_number_reflns 35539
_refine_ls_number_restraints 0
_refine_ls_restrained_S_all 1.114
_refine_ls_R_factor_all 0.0910
_refine_ls_R_factor_gt 0.0507
_refine_ls_shift/su_max 0.004
_refine_ls_shift/su_mean 0.000
_refine_ls_structure_factor_coef Fsqd
_refine_ls_weighting_details 'w=1/[\s^2^(Fo^2^)+(0.0899P)^2^+157.9436P] where P=(Fo^2^+2Fc^2^)/3'
_refine_ls_weighting_scheme calc
_refine_ls_wR_factor_gt 0.1414
_refine_ls_wR_factor_ref 0.1591
_reflns_Friedel_coverage 0.000
_reflns_number_gt 24563
_reflns_number_total 35539
_reflns_threshold_expression >2\s(I)
_cod_data_source_file c5dt00349k2.cif
_cod_data_source_block wk138
_cod_depositor_comments 'Adding full bibliography for 1518932.cif.'
_cod_original_cell_volume 69627(4)
_cod_original_formula_sum 'C45 H162 Mo60 N22.50 O601.26 Se21.57 W72'
_cod_database_code 1518932
_shelx_space_group_comment
;
The symmetry employed for this shelxl refinement is uniquely defined
by the following loop, which should always be used as a source of
symmetry information in preference to the above space-group names.
They are only intended as comments.
;
_shelx_estimated_absorpt_t_min 0.300
_shelx_estimated_absorpt_t_max 0.620
_shelxl_version_number 2013-4

loop_
_space_group_symop_operation_xyz
'x, y, z'
'-y, x-y, z'
'-x+y, -x, z'
'x+2/3, y+1/3, z+1/3'
'-y+2/3, x-y+1/3, z+1/3'
'-x+y+2/3, -x+1/3, z+1/3'
'x+1/3, y+2/3, z+2/3'
'-y+1/3, x-y+2/3, z+2/3'
'-x+y+1/3, -x+2/3, z+2/3'
'-x, -y, -z'
'y, -x+y, -z'
'x-y, x, -z'
'-x+2/3, -y+1/3, -z+1/3'
'y+2/3, -x+y+1/3, -z+1/3'
'x-y+2/3, x+1/3, -z+1/3'
'-x+1/3, -y+2/3, -z+2/3'
'y+1/3, -x+y+2/3, -z+2/3'
'x-y+1/3, x+2/3, -z+2/3'

loop_
_atom_site_label
_atom_site_type_symbol
_atom_site_fract_x
_atom_site_fract_y
_atom_site_fract_z
_atom_site_U_iso_or_equiv
_atom_site_adp_type
_atom_site_occupancy
_atom_site_site_symmetry_order
_atom_site_calc_flag
_atom_site_refinement_flags_posn
_atom_site_refinement_flags_adp
_atom_site_refinement_flags_occupancy
_atom_site_disorder_assembly
_atom_site_disorder_group
W1 W 1.06726(2) 0.59189(2) 0.30374(2) 0.02727(10) Uani 1 1 d . . . . .
W2 W 0.90159(2) 0.54550(2) 0.13443(2) 0.02749(10) Uani 1 1 d . . . . .
W3 W 0.90882(2) 0.60827(2) 0.17031(2) 0.02797(10) Uani 1 1 d . . . . .
W4 W 1.12710(2) 0.70714(2) 0.30946(2) 0.03033(10) Uani 1 1 d . . . . .
W5 W 1.16041(2) 0.61780(2) 0.32905(2) 0.03003(10) Uani 1 1 d . . . . .
W6 W 0.93144(2) 0.55402(2) 0.09161(2) 0.03340(11) Uani 1 1 d . . . . .
W7 W 0.94508(2) 0.65653(2) 0.12164(2) 0.03053(11) Uani 1 1 d . . . . .
W8 W 1.01554(2) 0.63835(2) 0.27970(2) 0.02915(10) Uani 1 1 d . . . . .
W9 W 0.88741(2) 0.44257(2) 0.12122(2) 0.02983(10) Uani 1 1 d . . . . .
W11 W 0.87488(2) 0.47662(2) 0.17011(2) 0.03017(10) Uani 1 1 d . . . . .
W10 W 1.07281(2) 0.49472(2) 0.30957(2) 0.03161(11) Uani 1 1 d . . . . .
W12 W 0.98276(2) 0.50739(2) 0.27945(2) 0.03262(11) Uani 1 1 d . . . . .
Mo1 Mo 0.89981(4) 0.54411(3) 0.21323(2) 0.0303(2) Uani 1 1 d . . . . .
Mo2 Mo 0.99775(4) 0.67954(4) 0.07553(2) 0.0327(2) Uani 1 1 d . . . . .
Mo3 Mo 0.87886(3) 0.36611(3) 0.16023(2) 0.0297(2) Uani 1 1 d . . . . .
Mo4 Mo 0.93962(4) 0.44994(4) 0.07555(2) 0.0339(2) Uani 1 1 d . . . . .
Mo5 Mo 0.99431(4) 0.39918(3) 0.27760(2) 0.0329(2) Uani 1 1 d . . . . .
Mo6 Mo 0.93177(4) 0.55353(4) 0.24529(2) 0.0312(2) Uani 1 1 d . . . . .
Mo7 Mo 0.97530(4) 0.73836(4) 0.16079(2) 0.0316(2) Uani 1 1 d . . . . .
Mo8 Mo 1.18666(4) 0.51864(4) 0.33081(2) 0.0332(2) Uani 1 1 d . . . . .
Mo9 Mo 1.24514(4) 0.74809(4) 0.33077(2) 0.0338(2) Uani 1 1 d . . . . .
Mo10 Mo 1.08933(4) 0.77032(3) 0.27745(2) 0.0328(2) Uani 1 1 d . . . . .
O12 O 1.1144(3) 0.6048(2) 0.27985(9) 0.0269(16) Uani 1 1 d . . . . .
O52 O 1.1285(3) 0.6094(3) 0.34854(10) 0.0363(19) Uani 1 1 d . . . . .
O21 O 0.9772(3) 0.5664(3) 0.14021(10) 0.0302(17) Uani 1 1 d . . . . .
O93 O 0.8853(3) 0.3984(3) 0.13612(10) 0.0335(18) Uani 1 1 d . . . . .
O113 O 0.8765(3) 0.4228(3) 0.17073(10) 0.0347(18) Uani 1 1 d . . . . .
O15 O 1.0727(3) 0.6528(3) 0.29575(10) 0.0299(16) Uani 1 1 d . . . . .
O72 O 0.9752(3) 0.6811(3) 0.10101(10) 0.0375(19) Uani 1 1 d . . . . .
O33 O 0.9855(3) 0.6208(3) 0.17137(11) 0.042(2) Uani 1 1 d . . . . .
O32 O 0.9086(3) 0.5898(3) 0.19318(10) 0.0311(17) Uani 1 1 d . . . . .
O63 O 0.9647(3) 0.6078(3) 0.07960(11) 0.043(2) Uani 1 1 d . . . . .
O11 O 1.0310(3) 0.5822(3) 0.32165(11) 0.0354(18) Uani 1 1 d . . . . .
O123 O 0.9785(3) 0.4518(3) 0.27465(11) 0.041(2) Uani 1 1 d . . . . .
O34 O 0.8979(3) 0.5443(3) 0.16130(9) 0.0291(16) Uani 1 1 d . . . . .
O29 O 0.8892(3) 0.4820(3) 0.14309(10) 0.0303(17) Uani 1 1 d . . . . .
O26 O 0.9102(3) 0.5109(3) 0.11372(10) 0.0315(17) Uani 1 1 d . . . . .
O122 O 0.9427(3) 0.4930(3) 0.29674(12) 0.047(2) Uani 1 1 d . . . . .
O31 O 0.8518(3) 0.5969(3) 0.16734(10) 0.0352(18) Uani 1 1 d . . . . .
O94 O 0.9676(3) 0.4790(3) 0.12903(11) 0.040(2) Uani 1 1 d . . . . .
O62 O 0.9435(3) 0.5136(3) 0.07992(12) 0.048(2) Uani 1 1 d . . . . .
O71 O 0.8898(3) 0.6472(3) 0.11695(11) 0.043(2) Uani 1 1 d . . . . .
O51 O 1.2095(3) 0.6761(3) 0.33203(11) 0.0373(19) Uani 1 1 d . . . . .
O112 O 0.8157(3) 0.4568(3) 0.16811(12) 0.043(2) Uani 1 1 d . . . . .
O41 O 1.1859(3) 0.7398(3) 0.31822(12) 0.042(2) Uani 1 1 d . . . . .
O23 O 0.9240(3) 0.6111(3) 0.14339(9) 0.0288(16) Uani 1 1 d . . . . .
O92 O 0.9101(3) 0.4332(3) 0.10044(10) 0.0367(19) Uani 1 1 d . . . . .
O14 O 1.1259(3) 0.6454(3) 0.31407(10) 0.0293(16) Uani 1 1 d . . . . .
O91 O 0.8293(3) 0.4212(3) 0.11634(11) 0.0368(18) Uani 1 1 d . . . . .
O61 O 0.8751(3) 0.5372(3) 0.08470(12) 0.046(2) Uani 1 1 d . . . . .
O81 O 0.9784(3) 0.6308(3) 0.29743(11) 0.041(2) Uani 1 1 d . . . . .
O101 O 1.0397(3) 0.5248(3) 0.29602(10) 0.0336(18) Uani 1 1 d . . . . .
O111 O 0.8862(3) 0.4972(3) 0.19286(10) 0.0373(19) Uani 1 1 d . . . . .
O121 O 0.9533(3) 0.5167(3) 0.26116(10) 0.041(2) Uani 1 1 d . . . . .
O102 O 1.0435(3) 0.4430(3) 0.29583(12) 0.043(2) Uani 1 1 d . . . . .
O97 O 1.3030(3) 0.7462(3) 0.33386(12) 0.040(2) Uani 1 1 d . . . . .
O38 O 0.8201(3) 0.3291(3) 0.15929(11) 0.0369(19) Uani 1 1 d . . . . .
O108 O 1.0413(3) 0.7002(3) 0.27472(11) 0.0372(19) Uani 1 1 d . . . . .
O39 O 0.9056(3) 0.3322(3) 0.14839(10) 0.0328(17) Uani 1 1 d . . . . .
O1M O 0.9150(3) 0.5042(3) 0.22773(10) 0.0347(18) Uani 1 1 d . . . . .
O10 O 1.0583(3) 0.7811(3) 0.29299(11) 0.044(2) Uani 1 1 d . . . . .
O120 O 0.9753(3) 0.6093(3) 0.26165(10) 0.0328(17) Uani 1 1 d . . . . .
O45 O 0.9546(3) 0.4002(3) 0.07886(10) 0.0378(19) Uani 1 1 d . . . . .
O20 O 1.0334(3) 0.6700(3) 0.05719(11) 0.0387(19) Uani 1 1 d . . . . .
O114 O 1.1204(3) 0.5238(3) 0.28469(13) 0.052(2) Uani 1 1 d . . . . .
O96 O 1.2769(3) 0.8097(3) 0.31941(11) 0.0363(18) Uani 1 1 d . . . . .
O109 O 1.1227(3) 0.4928(3) 0.31823(12) 0.044(2) Uani 1 1 d . . . . .
O43 O 0.9884(3) 0.4825(3) 0.05773(11) 0.0387(19) Uani 1 1 d . . . . .
O124 O 1.0196(3) 0.5785(2) 0.28438(10) 0.0278(16) Uani 1 1 d . . . . .
O53 O 0.9516(3) 0.3686(3) 0.29250(11) 0.041(2) Uani 1 1 d . . . . .
O58 O 1.1845(3) 0.5799(3) 0.33221(11) 0.0374(19) Uani 1 1 d . . . . .
O36 O 0.8973(3) 0.3585(3) 0.18373(10) 0.0382(19) Uani 1 1 d . . . . .
O59 O 1.1957(3) 0.6277(3) 0.30141(12) 0.044(2) Uani 1 1 d . . . . .
O17 O 0.9265(3) 0.7434(3) 0.15907(12) 0.048(2) Uani 1 1 d . . . . .
O77 O 0.9677(3) 0.7055(3) 0.13666(11) 0.048(2) Uani 1 1 d . . . . .
O5 O 1.1662(4) 0.7029(3) 0.28445(13) 0.056(3) Uani 1 1 d . . . . .
O19 O 0.9527(3) 0.6795(3) 0.06472(12) 0.045(2) Uani 1 1 d . . . . .
O104 O 1.1217(3) 0.7488(3) 0.29545(12) 0.044(2) Uani 1 1 d . . . . .
O37 O 0.9406(3) 0.6716(3) 0.17118(10) 0.0324(17) Uani 1 1 d . . . . .
O74 O 0.8436(3) 0.5264(3) 0.21802(12) 0.049(2) Uani 1 1 d . . . . .
O16 O 1.1062(3) 0.5660(2) 0.31428(10) 0.0314(17) Uani 1 1 d . . . . .
O83 O 1.1652(3) 0.4987(3) 0.35134(12) 0.050(2) Uani 1 1 d . . . . .
O116 O 1.0705(3) 0.6448(3) 0.25811(11) 0.040(2) Uani 1 1 d . . . . .
O60 O 0.9654(3) 0.3774(3) 0.25438(11) 0.041(2) Uani 1 1 d . . . . .
O4SE O 1.3420(3) 0.7918(4) 0.30160(13) 0.062(3) Uani 1 1 d . . . . .
O1SE O 0.9758(3) 0.5667(4) 0.20118(12) 0.053(3) Uani 1 1 d . . . . .
O2M O 0.9361(3) 0.5997(3) 0.22812(11) 0.0375(19) Uani 1 1 d . . . . .
O105 O 1.0358(3) 0.4780(3) 0.32790(11) 0.042(2) Uani 1 1 d . . . . .
O95 O 1.2295(4) 0.7568(3) 0.35140(13) 0.055(3) Uani 1 1 d . . . . .
O78 O 1.0156(3) 0.6612(3) 0.12888(12) 0.048(2) Uani 1 1 d . . . . .
O115 O 1.0430(3) 0.5331(3) 0.25818(12) 0.051(2) Uani 1 1 d . . . . .
O51A O 1.0558(4) 0.4540(4) 0.25915(16) 0.071(3) Uani 1 1 d . . . . .
O66 O 0.8822(3) 0.5382(3) 0.25656(11) 0.047(2) Uani 1 1 d . . . . .
O27 O 0.9305(3) 0.5905(3) 0.11374(10) 0.0330(17) Uani 1 1 d . . . . .
O3SE O 1.2524(4) 0.7246(4) 0.30165(14) 0.065(3) Uani 1 1 d . . . . .
O9 O 1.1284(4) 0.7412(4) 0.25895(14) 0.060(3) Uani 1 1 d . . . . .
O2SE O 1.0081(3) 0.5772(4) 0.23454(12) 0.052(2) Uani 1 1 d . . . . .
O64 O 1.0036(3) 0.5743(4) 0.10393(13) 0.057(3) Uani 1 1 d . . . . .
O46 O 1.0048(4) 0.4893(4) 0.09475(14) 0.067(3) Uani 1 1 d . . . . .
O4 O 1.0946(3) 0.7050(3) 0.32792(11) 0.042(2) Uani 1 1 d . . . . .
O35 O 0.9593(3) 0.4277(4) 0.15984(15) 0.058(3) Uani 1 1 d . . . . .
O44 O 0.8899(3) 0.4254(4) 0.06407(12) 0.051(2) Uani 1 1 d . . . . .
O18 O 1.0336(3) 0.7164(3) 0.16128(15) 0.058(3) Uani 1 1 d . . . . .
O129 O 0.8442(3) 0.5300(3) 0.13036(10) 0.0346(18) Uani 1 1 d . . . . .
O132 O 0.9574(3) 0.5082(3) 0.17075(12) 0.043(2) Uani 1 1 d . . . . .
O137 O 1.0525(4) 0.6714(5) 0.09405(16) 0.083(4) Uani 1 1 d . . . . .
O131 O 1.3148(10) 0.7127(10) 0.2840(4) 0.045(7) Uiso 0.3 1 d . . P . .
O136 O 1.2172(17) 0.7943(18) 0.2497(7) 0.050(12) Uiso 0.2 1 d . . P . .
O142 O 1.096(3) 0.634(3) 0.1673(13) 0.05(2) Uiso 0.1 1 d . . P . .
Se8 Se 1.0187(4) 0.6068(4) 0.12543(14) 0.058(3) Uiso 0.15 1 d . . P . .
Se9 Se 1.0385(5) 0.6372(5) 0.11169(19) 0.049(3) Uiso 0.1 1 d . . P . .
Se10 Se 1.1733(7) 0.6497(7) 0.2829(3) 0.046(4) Uiso 0.07 1 d . . P . .
Se6 Se 1.1544(7) 0.5868(7) 0.2828(3) 0.042(4) Uiso 0.07 1 d . . P O .
Se11 Se 1.1038(8) 0.5556(8) 0.2679(3) 0.035(5) Uiso 0.05 1 d . . P . .
Se14 Se 1.1831(9) 0.5720(9) 0.2901(3) 0.038(5) Uiso 0.05 1 d . . P O .
Se15 Se 1.0056(8) 0.5186(8) 0.1121(3) 0.046(5) Uiso 0.06 1 d . . P . .
Se16 Se 0.9999(9) 0.5414(9) 0.1240(3) 0.039(5) Uiso 0.05 1 d . . P . .
Se17 Se 1.0846(9) 0.5100(9) 0.2635(3) 0.026(5) Uiso 0.04 1 d . . P O .
Se18 Se 0.9897(14) 0.5694(14) 0.1634(5) 0.033(8) Uiso 0.03 1 d . . P . .
Se19 Se 0.9764(13) 0.4776(13) 0.1531(5) 0.028(7) Uiso 0.03 1 d . . P . .
Se20 Se 1.2113(9) 0.6825(9) 0.2909(3) 0.023(5) Uiso 0.04 1 d . . P O .
Se21 Se 1.0525(10) 0.5882(10) 0.2471(4) 0.038(6) Uiso 0.045 1 d . . P K .
Se22 Se 1.1236(12) 0.6933(12) 0.2615(5) 0.046(8) Uiso 0.04 1 d . . P U .
C12A C 0.7623(12) 0.5701(12) 0.1301(5) 0.043(7) Uiso 0.4 1 d . . P A 1
N6A N 0.8068(5) 0.6029(5) 0.13634(17) 0.089(4) Uiso 0.8 1 d . . P A 1
C11 C 0.8065(7) 0.6483(7) 0.1399(2) 0.052(4) Uiso 0.8 1 d . . P A 1
C12B C 0.7619(10) 0.5556(11) 0.1393(4) 0.034(6) Uiso 0.4 1 d . . P B 2
O2N O 0.8068(5) 0.6029(5) 0.13634(17) 0.089(4) Uiso 0.4 1 d . . P B 2
Se3A Se 1.08727(9) 0.75060(8) 0.16749(3) 0.0483(5) Uiso 0.6 1 d . . P C 3
O133 O 1.1103(12) 0.7286(12) 0.1805(5) 0.056(8) Uiso 0.3 1 d . . P C 3
O134 O 1.1150(16) 0.7651(16) 0.1455(6) 0.089(13) Uiso 0.3 1 d . . P C 3
O139 O 1.0837(15) 0.7266(15) 0.1884(6) 0.040(10) Uiso 0.2 1 d . . P D 4
O138 O 1.1269(14) 0.7504(14) 0.1563(5) 0.035(9) Uiso 0.2 1 d . . P E 4
O11W O 0.8803(16) 0.5566(18) 0.2934(6) 0.039(10) Uiso 0.2 1 d . . P F 5
C17 C 0.869(2) 0.5707(19) 0.2943(7) 0.055(13) Uiso 0.3 1 d . . P G 6
N9 N 0.8775(11) 0.5357(13) 0.2967(4) 0.031(7) Uiso 0.3 1 d . . P G 6
C18 C 0.8431(19) 0.4889(19) 0.2948(7) 0.059(13) Uiso 0.3 1 d . . P G 6
C19 C 0.998(3) 0.372(3) 0.1147(10) 0.053(18) Uiso 0.2 1 d . . P H 7
N10A N 0.9495(11) 0.3581(11) 0.1138(4) 0.062(8) Uiso 0.2 1 d . . P H 7
C20 C 0.915(2) 0.315(2) 0.1071(8) 0.039(14) Uiso 0.2 1 d . . P H 7
O1N O 0.9495(11) 0.3581(11) 0.1138(4) 0.062(8) Uiso 0.2 1 d . . P H 8
O27W O 0.974(2) 0.339(2) 0.1005(7) 0.041(13) Uiso 0.15 1 d . . P H 8
N4B N 0.829(4) 0.334(4) 0.2773(16) 0.05(3) Uiso 0.1 1 d . . P I 9
N4A N 0.8483(13) 0.3300(13) 0.2912(5) 0.043(8) Uiso 0.3 1 d . . P I 9
C8 C 0.8470(12) 0.3054(12) 0.2796(5) 0.046(8) Uiso 0.4 1 d . . P I 9
C7 C 0.860(2) 0.376(2) 0.2799(8) 0.099(17) Uiso 0.4 1 d . . P I 9
O42W O 1.1285(18) 0.6882(18) 0.3728(7) 0.059(13) Uiso 0.2 1 d . . P J 11
Se1A Se 1.02170(8) 0.57751(7) 0.21359(3) 0.0582(5) Uiso 0.6 1 d . . P K 12
O125 O 1.0673(9) 0.6213(9) 0.2075(3) 0.055(6) Uiso 0.4 1 d . . P K 12
O126 O 1.0225(11) 0.5259(11) 0.2115(4) 0.075(8) Uiso 0.4 1 d . . P K 12
Se2A Se 1.02170(8) 0.57751(7) 0.21359(3) 0.0582(5) Uiso 0.17 1 d . . P K 13
O2C O 1.0466(15) 0.5518(15) 0.2079(5) 0.023(9) Uiso 0.17 1 d . . P K 13
O3C O 1.0580(16) 0.6407(17) 0.2103(6) 0.034(10) Uiso 0.17 1 d . . P K 13
O73W O 1.1280(15) 0.6491(14) 0.3819(5) 0.034(9) Uiso 0.2 1 d . . P L 15
O74W O 1.095(2) 0.623(3) 0.3828(9) 0.047(15) Uiso 0.15 1 d . . P L 15
O75W O 1.0769(14) 0.6005(15) 0.3866(5) 0.029(8) Uiso 0.2 1 d . . P L 15
C27 C 0.802(3) 0.235(3) 0.2121(12) 0.07(2) Uiso 0.2 1 d . . P M 16
N14 N 0.7727(19) 0.2318(19) 0.2004(7) 0.043(13) Uiso 0.2 1 d . . P M 16
C24 C 0.7780(18) 0.2822(18) 0.1937(7) 0.024(10) Uiso 0.2 1 d . . P M 16
O4X O 0.772(3) 0.432(3) 0.2552(11) 0.09(2) Uiso 0.18 1 d . . P N 17
O5X O 0.793(3) 0.426(3) 0.2460(11) 0.09(2) Uiso 0.18 1 d . . P N 17
O6X O 0.772(3) 0.413(3) 0.2353(13) 0.11(3) Uiso 0.18 1 d . . P N 17
Se5A Se 1.07646(14) 0.44188(12) 0.24208(5) 0.0526(9) Uani 0.4 1 d . . P O 18
O140 O 1.129(2) 0.464(2) 0.2412(8) 0.042(13) Uiso 0.15 1 d . . P O 18
O1B O 1.0776(14) 0.4697(14) 0.2242(5) 0.034(9) Uiso 0.2 1 d . . P P 19
O135 O 1.1475(14) 0.7380(14) 0.2245(5) 0.051(9) Uiso 0.25 1 d . . P Q 20
O4B O 1.115(2) 0.736(2) 0.2246(8) 0.018(13) Uiso 0.1 1 d . . P R 21
Se2 Se 1.30090(9) 0.75040(10) 0.28947(3) 0.0431(6) Uani 0.5 1 d . . P O 22
O1A O 1.2934(14) 0.7749(14) 0.2715(5) 0.036(9) Uiso 0.2 1 d . . P S 23
O59W O 0.7448(18) 0.2378(18) 0.1904(7) 0.056(13) Uiso 0.2 1 d . . P T 24
Se4 Se 1.16013(11) 0.77076(10) 0.24181(4) 0.0473(7) Uani 0.5 1 d . . P U 25
O5B O 1.2121(18) 0.7781(18) 0.2416(7) 0.019(10) Uiso 0.13 1 d . . P U 25
C21 C 1.0883(14) 0.5117(14) 0.3697(5) 0.035(9) Uiso 0.3 1 d . . P V 26
N11 N 1.0983(9) 0.4743(10) 0.3783(4) 0.022(6) Uiso 0.3 1 d . . P V 26
C22 C 1.1195(19) 0.4769(19) 0.3942(7) 0.059(13) Uiso 0.3 1 d . . P V 26
O1X O 0.788(2) 0.223(2) 0.2274(8) 0.043(14) Uiso 0.15 1 d . . P W 27
O2X O 0.837(3) 0.243(3) 0.2401(10) 0.07(2) Uiso 0.15 1 d . . P W 27
O3X O 0.8368(16) 0.2908(16) 0.2283(6) 0.047(11) Uiso 0.2 1 d . . P W 27
C14 C 0.7652(15) 0.4703(15) 0.1031(5) 0.039(9) Uiso 0.3 1 d . . P X 28
N7 N 0.7334(18) 0.4799(18) 0.0947(7) 0.076(14) Uiso 0.3 1 d . . P X 28
C13 C 0.7347(11) 0.5220(11) 0.0784(4) 0.020(6) Uiso 0.3 1 d . . P X 28
N1 N 0.9920(7) 0.6429(7) 0.3366(3) 0.056(5) Uiso 0.6 1 d . . P Y 29
C1 C 0.9732(8) 0.6713(8) 0.3359(3) 0.050(6) Uiso 0.6 1 d . . P Y 29
C2 C 1.0125(9) 0.6392(9) 0.3538(3) 0.051(6) Uiso 0.6 1 d . . P Y 29
N5 N 0.7526(13) 0.3566(13) 0.2071(5) 0.060(9) Uiso 0.35 1 d . . P Z 30
C9 C 0.7745(17) 0.4105(17) 0.2106(6) 0.066(12) Uiso 0.35 1 d . . P Z 30
C10 C 0.7810(14) 0.3487(14) 0.1934(5) 0.047(9) Uiso 0.35 1 d . . P Z 30
N3 N 0.9544(8) 0.4842(8) 0.3353(3) 0.011(5) Uiso 0.3 1 d . . P A 31
C6 C 0.9235(15) 0.4368(15) 0.3336(5) 0.039(9) Uiso 0.3 1 d . . P A 31
C5B C 0.9654(14) 0.4930(14) 0.3528(5) 0.035(8) Uiso 0.3 1 d . . P A 31
O62W O 1.056(3) 0.436(3) 0.3848(11) 0.04(2) Uiso 0.1 1 d . . P . .
O63W O 0.941(3) 0.318(3) 0.1100(11) 0.036(18) Uiso 0.1 1 d . . P . .
O1W O 0.6667 0.3333 0.10109(18) 0.028(3) Uani 1 3 d S T P . .
O2W O 0.8772(3) 0.3071(3) 0.33090(10) 0.0339(18) Uani 1 1 d . . . . .
O3W O 0.6667 0.3333 0.2314(2) 0.051(4) Uani 1 3 d S T P . .
O4W O 0.6667 0.3333 0.1799(2) 0.048(4) Uani 1 3 d S T P . .
O5W O 0.7709(3) 0.3088(4) 0.23910(13) 0.059(3) Uani 1 1 d . . . . .
O6W O 0.7834(4) 0.5936(4) 0.09372(13) 0.049(3) Uani 0.8 1 d . . P . .
O7W O 1.2093(7) 0.6222(9) 0.3867(3) 0.044(6) Uani 0.4 1 d . . P . .
O10W O 0.9713(9) 0.4732(9) 0.3964(3) 0.054(6) Uiso 0.4 1 d . . P . .
O12W O 0.7637(11) 0.1381(11) 0.2361(4) 0.032(7) Uiso 0.25 1 d . . P . .
O16W O 0.7484(14) 0.3497(14) 0.2814(5) 0.035(9) Uiso 0.2 1 d . . P . .
O20W O 0.7486(19) 0.2673(19) 0.3092(7) 0.064(14) Uiso 0.2 1 d . . P . .
O21W O 0.7478(18) 0.3810(18) 0.1416(7) 0.056(13) Uiso 0.2 1 d . . P . .
O23W O 0.9920(17) 0.4192(17) 0.3837(6) 0.051(12) Uiso 0.2 1 d . . P . .
O86W O 1.078(3) 0.610(3) 0.0454(11) 0.08(2) Uiso 0.15 1 d . . P . .
O28W O 1.3525(18) 0.6938(17) 0.3297(6) 0.056(13) Uiso 0.2 1 d . . P . .
O29W O 1.3333 0.6667 0.3195(14) 0.06(3) Uiso 0.18 3 d S . P . .
O30W O 1.093(4) 0.552(4) 0.1743(15) 0.07(3) Uiso 0.1 1 d . . P . .
O31W O 1.1879(19) 0.5948(18) 0.3868(6) 0.046(12) Uiso 0.2 1 d . . P . .
O33W O 0.755(3) 0.222(3) 0.2850(11) 0.034(18) Uiso 0.1 1 d . . P . .
O34W O 0.783(2) 0.385(2) 0.0748(8) 0.048(15) Uiso 0.15 1 d . . P . .
O35W O 1.246(2) 0.864(2) 0.3350(7) 0.040(13) Uiso 0.15 1 d . . P . .
O39W O 1.208(3) 0.843(2) 0.3381(9) 0.025(15) Uiso 0.1 1 d . . P . .
O41W O 1.061(2) 0.619(2) 0.0328(8) 0.030(14) Uiso 0.12 1 d . . P . .
O85W O 0.739(4) 0.235(4) 0.1659(13) 0.06(2) Uiso 0.1 1 d . . P . .
O44W O 0.740(2) 0.418(2) 0.1363(9) 0.057(17) Uiso 0.15 1 d . . P . .
O45W O 1.055(2) 0.567(2) 0.4123(8) 0.041(13) Uiso 0.15 1 d . . P L .
O47W O 1.233(2) 0.803(2) 0.2792(8) 0.070(15) Uiso 0.2 1 d . . P . .
O48W O 1.115(3) 0.642(3) 0.0539(11) 0.037(19) Uiso 0.1 1 d . . P . .
O50W O 0.906(2) 0.406(2) 0.2243(7) 0.067(15) Uiso 0.2 1 d . . P . .
O51W O 0.9435(19) 0.4012(19) 0.2182(7) 0.061(14) Uiso 0.2 1 d . . P . .
O52W O 0.938(2) 0.430(2) 0.2118(8) 0.049(15) Uiso 0.15 1 d . . P . .
O53W O 0.741(4) 0.230(4) 0.2916(14) 0.06(3) Uiso 0.1 1 d . . P . .
O54W O 1.083(7) 0.630(7) 0.155(3) 0.10(6) Uiso 0.08 1 d . . P . .
O55W O 1.158(3) 0.793(3) 0.3575(10) 0.031(17) Uiso 0.1 1 d . . P . .
O56W O 1.173(2) 0.818(2) 0.3481(9) 0.038(16) Uiso 0.12 1 d . . P . .
O60W O 1.112(3) 0.542(3) 0.1895(12) 0.05(2) Uiso 0.1 1 d . . P . .
O67W O 0.775(3) 0.365(3) 0.0455(10) 0.035(18) Uiso 0.1 1 d . . P . .
O68W O 1.062(3) 0.576(3) 0.3989(10) 0.031(17) Uiso 0.1 1 d . . P . .
O81W O 0.9417(17) 0.4341(17) 0.2300(6) 0.051(12) Uiso 0.2 1 d . . P . .
O84W O 1.280(3) 0.619(3) 0.1827(12) 0.05(2) Uiso 0.1 1 d . . P . .
O80W O 0.6667 0.3333 0.0623(14) 0.08(3) Uiso 0.21 3 d S . P . .

loop_
_atom_site_aniso_label
_atom_site_aniso_U_11
_atom_site_aniso_U_22
_atom_site_aniso_U_33
_atom_site_aniso_U_23
_atom_site_aniso_U_13
_atom_site_aniso_U_12
W1 0.0310(2) 0.0255(2) 0.0252(2) -0.00088(16) -0.00105(17) 0.01399(19)
W2 0.0297(2) 0.0307(2) 0.0235(2) -0.00029(17) 0.00025(17) 0.01609(19)
W3 0.0311(2) 0.0305(2) 0.0243(2) -0.00103(17) -0.00157(17) 0.0169(2)
W4 0.0305(2) 0.0271(2) 0.0328(2) -0.00065(18) -0.00160(18) 0.01394(19)
W5 0.0313(2) 0.0285(2) 0.0306(2) -0.00172(18) -0.00157(18) 0.0151(2)
W6 0.0415(3) 0.0339(3) 0.0270(2) 0.00152(18) 0.00576(19) 0.0206(2)
W7 0.0331(2) 0.0305(2) 0.0252(2) -0.00038(17) 0.00194(18) 0.0139(2)
W8 0.0332(2) 0.0276(2) 0.0272(2) -0.00109(17) -0.00202(18) 0.0156(2)
W9 0.0340(2) 0.0327(2) 0.0254(2) 0.00011(18) 0.00095(18) 0.0186(2)
W11 0.0350(2) 0.0303(2) 0.0250(2) -0.00073(17) -0.00058(18) 0.0163(2)
W10 0.0342(2) 0.0276(2) 0.0340(2) -0.00256(18) -0.00523(19) 0.0161(2)
W12 0.0406(3) 0.0271(2) 0.0297(2) -0.00210(18) -0.00760(19) 0.0166(2)
Mo1 0.0345(5) 0.0313(5) 0.0252(5) -0.0010(4) -0.0028(4) 0.0165(4)
Mo2 0.0309(5) 0.0323(5) 0.0285(5) 0.0011(4) 0.0053(4) 0.0110(4)
Mo3 0.0322(5) 0.0304(5) 0.0274(5) 0.0007(4) -0.0001(4) 0.0163(4)
Mo4 0.0399(6) 0.0405(6) 0.0283(5) 0.0001(4) 0.0043(4) 0.0253(5)
Mo5 0.0428(6) 0.0282(5) 0.0293(5) -0.0043(4) -0.0064(4) 0.0189(5)
Mo6 0.0364(5) 0.0317(5) 0.0248(5) -0.0005(4) -0.0046(4) 0.0166(4)
Mo7 0.0340(5) 0.0305(5) 0.0279(5) -0.0012(4) -0.0013(4) 0.0144(4)
Mo8 0.0317(5) 0.0306(5) 0.0391(5) -0.0006(4) -0.0010(4) 0.0170(4)
Mo9 0.0289(5) 0.0294(5) 0.0411(6) -0.0013(4) -0.0016(4) 0.0131(4)
Mo10 0.0384(6) 0.0269(5) 0.0322(5) 0.0016(4) -0.0016(4) 0.0156(4)
O12 0.032(4) 0.020(4) 0.029(4) 0.003(3) -0.003(3) 0.013(3)
O52 0.047(5) 0.038(5) 0.021(4) -0.005(3) 0.000(3) 0.019(4)
O21 0.030(4) 0.028(4) 0.032(4) -0.006(3) -0.008(3) 0.014(3)
O93 0.046(5) 0.031(4) 0.026(4) -0.003(3) -0.003(3) 0.021(4)
O113 0.042(5) 0.025(4) 0.035(4) 0.001(3) 0.000(4) 0.015(4)
O15 0.030(4) 0.028(4) 0.032(4) -0.002(3) -0.005(3) 0.015(3)
O72 0.042(5) 0.035(4) 0.029(4) 0.002(3) 0.010(4) 0.014(4)
O33 0.041(5) 0.047(5) 0.043(5) 0.000(4) 0.001(4) 0.027(4)
O32 0.036(4) 0.031(4) 0.026(4) -0.004(3) -0.004(3) 0.016(4)
O63 0.051(5) 0.038(5) 0.040(5) 0.011(4) 0.023(4) 0.021(4)
O11 0.032(4) 0.040(5) 0.035(4) 0.002(4) 0.005(3) 0.019(4)
O123 0.062(6) 0.027(4) 0.036(5) -0.009(3) -0.012(4) 0.025(4)
O34 0.038(4) 0.026(4) 0.022(4) -0.001(3) 0.002(3) 0.014(3)
O29 0.038(4) 0.028(4) 0.027(4) -0.001(3) -0.003(3) 0.017(4)
O26 0.040(5) 0.026(4) 0.027(4) -0.001(3) -0.002(3) 0.016(4)
O122 0.045(5) 0.040(5) 0.047(5) 0.006(4) 0.006(4) 0.014(4)
O31 0.036(4) 0.047(5) 0.030(4) 0.003(4) 0.004(3) 0.026(4)
O94 0.039(5) 0.041(5) 0.042(5) -0.007(4) -0.004(4) 0.021(4)
O62 0.066(6) 0.043(5) 0.043(5) -0.002(4) 0.022(4) 0.034(5)
O71 0.046(5) 0.059(6) 0.037(5) 0.006(4) 0.004(4) 0.036(5)
O51 0.030(4) 0.029(4) 0.048(5) 0.003(4) 0.000(4) 0.012(4)
O112 0.026(4) 0.040(5) 0.053(5) -0.001(4) 0.000(4) 0.008(4)
O41 0.027(4) 0.035(5) 0.059(6) 0.000(4) -0.012(4) 0.012(4)
O23 0.035(4) 0.028(4) 0.023(4) -0.001(3) 0.001(3) 0.016(3)
O92 0.042(5) 0.041(5) 0.032(4) 0.003(4) 0.010(4) 0.024(4)
O14 0.039(4) 0.027(4) 0.028(4) -0.003(3) -0.004(3) 0.021(4)
O91 0.034(4) 0.037(5) 0.038(4) 0.001(4) 0.002(4) 0.016(4)
O61 0.042(5) 0.047(5) 0.049(5) -0.004(4) -0.006(4) 0.024(4)
O81 0.046(5) 0.041(5) 0.035(4) -0.007(4) 0.008(4) 0.020(4)
O101 0.047(5) 0.028(4) 0.029(4) -0.003(3) -0.009(3) 0.022(4)
O111 0.055(5) 0.036(5) 0.023(4) -0.002(3) -0.001(4) 0.024(4)
O121 0.058(6) 0.039(5) 0.029(4) -0.006(3) -0.027(4) 0.027(4)
O102 0.051(5) 0.029(4) 0.048(5) -0.021(4) -0.019(4) 0.018(4)
O97 0.035(5) 0.028(4) 0.060(6) 0.002(4) 0.001(4) 0.018(4)
O38 0.028(4) 0.032(4) 0.054(5) 0.003(4) 0.003(4) 0.017(4)
O108 0.041(5) 0.037(5) 0.035(4) -0.001(4) -0.004(4) 0.019(4)
O39 0.037(4) 0.040(5) 0.028(4) 0.006(3) 0.004(3) 0.024(4)
O1M 0.049(5) 0.030(4) 0.028(4) -0.002(3) -0.009(4) 0.022(4)
O10 0.046(5) 0.045(5) 0.038(5) 0.001(4) 0.006(4) 0.021(4)
O120 0.042(5) 0.032(4) 0.029(4) -0.006(3) -0.009(3) 0.022(4)
O45 0.051(5) 0.039(5) 0.033(4) 0.010(4) 0.006(4) 0.029(4)
O20 0.038(5) 0.034(4) 0.040(5) 0.003(4) 0.014(4) 0.016(4)
O114 0.051(6) 0.052(6) 0.048(6) -0.001(4) 0.005(4) 0.023(5)
O96 0.030(4) 0.027(4) 0.049(5) 0.008(4) 0.002(4) 0.012(4)
O109 0.042(5) 0.039(5) 0.062(6) -0.010(4) -0.013(4) 0.028(4)
O43 0.043(5) 0.030(4) 0.048(5) 0.005(4) 0.012(4) 0.022(4)
O124 0.030(4) 0.021(4) 0.029(4) 0.005(3) -0.001(3) 0.010(3)
O53 0.055(6) 0.045(5) 0.038(5) -0.002(4) -0.003(4) 0.036(5)
O58 0.044(5) 0.039(5) 0.038(5) -0.003(4) 0.001(4) 0.028(4)
O36 0.060(6) 0.047(5) 0.023(4) -0.005(3) -0.004(4) 0.039(5)
O59 0.038(5) 0.048(5) 0.047(5) 0.006(4) 0.004(4) 0.023(4)
O17 0.048(5) 0.036(5) 0.054(6) 0.003(4) -0.016(4) 0.017(4)
O77 0.061(6) 0.038(5) 0.031(5) -0.004(4) 0.003(4) 0.013(5)
O5 0.057(6) 0.051(6) 0.051(6) 0.000(5) 0.005(5) 0.021(5)
O19 0.036(5) 0.045(5) 0.044(5) -0.002(4) 0.008(4) 0.012(4)
O104 0.041(5) 0.027(4) 0.053(5) 0.009(4) -0.008(4) 0.009(4)
O37 0.041(5) 0.026(4) 0.025(4) -0.006(3) 0.000(3) 0.012(4)
O74 0.038(5) 0.064(6) 0.043(5) -0.008(4) -0.007(4) 0.024(5)
O16 0.029(4) 0.019(4) 0.040(4) -0.004(3) -0.001(3) 0.008(3)
O83 0.047(6) 0.059(6) 0.049(5) 0.008(5) 0.013(4) 0.030(5)
O116 0.035(5) 0.045(5) 0.038(5) 0.001(4) 0.006(4) 0.018(4)
O60 0.064(6) 0.033(5) 0.033(4) -0.005(3) -0.011(4) 0.028(4)
O4SE 0.039(5) 0.088(8) 0.053(6) -0.011(6) 0.001(4) 0.028(6)
O1SE 0.044(5) 0.078(7) 0.038(5) 0.010(5) -0.003(4) 0.031(5)
O2M 0.042(5) 0.030(4) 0.036(4) -0.003(3) -0.012(4) 0.015(4)
O105 0.047(5) 0.040(5) 0.037(5) 0.008(4) 0.000(4) 0.020(4)
O95 0.055(6) 0.052(6) 0.056(6) 0.002(5) 0.018(5) 0.024(5)
O78 0.036(5) 0.051(6) 0.051(5) 0.003(4) -0.001(4) 0.017(4)
O115 0.057(6) 0.048(6) 0.044(5) -0.008(4) 0.001(4) 0.023(5)
O51A 0.084(8) 0.041(6) 0.075(8) 0.000(5) 0.013(6) 0.021(6)
O66 0.044(5) 0.056(6) 0.038(5) 0.000(4) 0.004(4) 0.023(5)
O27 0.033(4) 0.030(4) 0.036(4) -0.002(3) 0.006(3) 0.015(4)
O3SE 0.059(7) 0.066(7) 0.055(6) -0.012(5) -0.002(5) 0.020(6)
O9 0.061(7) 0.053(6) 0.062(7) 0.001(5) 0.021(5) 0.025(5)
O2SE 0.038(5) 0.070(7) 0.042(5) -0.007(5) -0.003(4) 0.022(5)
O64 0.046(6) 0.075(7) 0.054(6) -0.001(5) -0.004(5) 0.034(5)
O46 0.054(6) 0.094(9) 0.052(6) -0.014(6) 0.003(5) 0.037(6)
O4 0.042(5) 0.056(6) 0.038(5) -0.008(4) 0.007(4) 0.031(5)
O35 0.048(6) 0.055(6) 0.077(7) 0.001(5) -0.014(5) 0.031(5)
O44 0.041(5) 0.073(7) 0.047(5) 0.004(5) 0.004(4) 0.035(5)
O18 0.038(5) 0.049(6) 0.080(7) -0.003(5) 0.002(5) 0.018(5)
O129 0.031(4) 0.045(5) 0.034(4) 0.004(4) 0.001(3) 0.024(4)
O132 0.029(4) 0.044(5) 0.048(5) 0.005(4) -0.002(4) 0.011(4)
O137 0.065(8) 0.128(11) 0.071(8) 0.030(7) 0.004(6) 0.059(8)
Se5A 0.066(2) 0.0322(17) 0.048(2) -0.0020(14) 0.0195(17) 0.0161(17)
Se2 0.0355(13) 0.0481(15) 0.0335(13) -0.0076(11) 0.0037(10) 0.0116(12)
Se4 0.0631(18) 0.0443(15) 0.0465(15) 0.0175(12) 0.0250(13) 0.0359(14)
O1W 0.020(4) 0.020(4) 0.044(8) 0.000 0.000 0.0102(19)
O2W 0.032(4) 0.023(4) 0.031(4) 0.003(3) 0.011(3) 0.002(3)
O3W 0.055(6) 0.055(6) 0.041(9) 0.000 0.000 0.028(3)
O4W 0.055(6) 0.055(6) 0.035(8) 0.000 0.000 0.028(3)
O5W 0.052(6) 0.088(8) 0.056(6) -0.012(5) -0.008(5) 0.050(6)
O6W 0.044(7) 0.057(7) 0.021(5) -0.006(5) -0.004(4) 0.007(6)
O7W 0.010(9) 0.061(15) 0.035(11) -0.016(10) 0.006(8) -0.003(10)

loop_
_atom_type_symbol
_atom_type_description
_atom_type_scat_dispersion_real
_atom_type_scat_dispersion_imag
_atom_type_scat_source
O O 0.0106 0.0060 'International Tables Vol C Tables 4.2.6.8 and 6.1.1.4'
H H 0.0000 0.0000 'International Tables Vol C Tables 4.2.6.8 and 6.1.1.4'
Se Se -0.0929 2.2259 'International Tables Vol C Tables 4.2.6.8 and 6.1.1.4'
Mo Mo -1.6832 0.6857 'International Tables Vol C Tables 4.2.6.8 and 6.1.1.4'
W W -0.8490 6.8722 'International Tables Vol C Tables 4.2.6.8 and 6.1.1.4'
N N 0.0061 0.0033 'International Tables Vol C Tables 4.2.6.8 and 6.1.1.4'
C C 0.0033 0.0016 'International Tables Vol C Tables 4.2.6.8 and 6.1.1.4'

loop_
_geom_angle_atom_site_label_1
_geom_angle_atom_site_label_2
_geom_angle_atom_site_label_3
_geom_angle
_geom_angle_site_symmetry_1
_geom_angle_site_symmetry_3
O11 W1 O14 97.8(3) . .
O11 W1 O101 97.5(4) . .
O14 W1 O101 141.6(3) . .
O11 W1 O15 97.2(3) . .
O14 W1 O15 70.9(3) . .
O101 W1 O15 141.0(3) . .
O11 W1 O124 97.4(3) . .
O14 W1 O124 140.4(3) . .
O101 W1 O124 71.2(3) . .
O15 W1 O124 71.1(3) . .
O11 W1 O16 98.3(3) . .
O14 W1 O16 71.6(3) . .
O101 W1 O16 71.4(3) . .
O15 W1 O16 141.0(3) . .
O124 W1 O16 141.0(3) . .
O11 W1 O12 179.2(3) . .
O14 W1 O12 82.6(3) . .
O101 W1 O12 82.5(3) . .
O15 W1 O12 82.4(3) . .
O124 W1 O12 81.9(3) . .
O16 W1 O12 82.4(3) . .
O129 W2 O34 97.2(3) . .
O129 W2 O23 97.8(3) . .
O34 W2 O23 71.0(3) . .
O129 W2 O27 97.2(3) . .
O34 W2 O27 141.3(3) . .
O23 W2 O27 71.6(3) . .
O129 W2 O26 97.9(3) . .
O34 W2 O26 141.1(3) . .
O23 W2 O26 141.0(3) . .
O27 W2 O26 71.2(3) . .
O129 W2 O29 97.2(3) . .
O34 W2 O29 71.5(3) . .
O23 W2 O29 140.9(3) . .
O27 W2 O29 141.2(3) . .
O26 W2 O29 71.2(3) . .
O129 W2 O21 179.1(4) . .
O34 W2 O21 82.1(3) . .
O23 W2 O21 81.5(3) . .
O27 W2 O21 83.1(3) . .
O26 W2 O21 82.9(3) . .
O29 W2 O21 82.9(3) . .
O31 W3 O37 101.1(4) . .
O31 W3 O32 103.1(4) . .
O37 W3 O32 104.8(3) . .
O31 W3 O34 96.9(4) . .
O37 W3 O34 153.3(3) . .
O32 W3 O34 89.8(3) . .
O31 W3 O23 95.5(3) . .
O37 W3 O23 89.8(3) . .
O32 W3 O23 153.5(3) . .
O34 W3 O23 69.0(3) . .
O31 W3 O33 174.2(3) . .
O37 W3 O33 81.1(3) . .
O32 W3 O33 81.4(3) . .
O34 W3 O33 79.2(3) . .
O23 W3 O33 79.1(3) . .
O4 W4 O41 101.1(4) . .
O4 W4 O104 101.6(4) . .
O41 W4 O104 104.0(4) . .
O4 W4 O14 96.9(4) . .
O41 W4 O14 90.7(3) . .
O104 W4 O14 153.4(4) . .
O4 W4 O15 96.4(4) . .
O41 W4 O15 154.9(4) . .
O104 W4 O15 89.8(3) . .
O14 W4 O15 69.2(3) . .
O4 W4 O5 174.9(4) . .
O41 W4 O5 82.4(4) . .
O104 W4 O5 81.1(4) . .
O14 W4 O5 79.1(3) . .
O15 W4 O5 79.2(3) . .
O52 W5 O58 102.7(4) . .
O52 W5 O51 102.4(4) . .
O58 W5 O51 104.5(4) . .
O52 W5 O16 96.6(3) . .
O58 W5 O16 89.8(3) . .
O51 W5 O16 152.9(3) . .
O52 W5 O14 95.9(3) . .
O58 W5 O14 153.2(3) . .
O51 W5 O14 89.8(3) . .
O16 W5 O14 68.9(3) . .
O52 W5 O59 173.8(3) . .
O58 W5 O59 81.4(3) . .
O51 W5 O59 80.9(4) . .
O16 W5 O59 78.6(3) . .
O14 W5 O59 78.7(3) . .
O61 W6 O63 101.2(4) . .
O61 W6 O62 102.5(4) . .
O63 W6 O62 103.7(4) . .
O61 W6 O27 95.8(4) . .
O63 W6 O27 90.4(3) . .
O62 W6 O27 154.1(4) . .
O61 W6 O26 94.5(4) . .
O63 W6 O26 156.0(4) . .
O62 W6 O26 90.4(4) . .
O27 W6 O26 69.9(3) . .
O61 W6 O64 173.8(4) . .
O63 W6 O64 83.3(4) . .
O62 W6 O64 80.4(4) . .
O27 W6 O64 79.8(3) . .
O26 W6 O64 79.9(3) . .
O71 W7 O77 102.5(5) . .
O71 W7 O72 101.6(4) . .
O77 W7 O72 104.3(4) . .
O71 W7 O27 94.9(4) . .
O77 W7 O27 154.1(4) . .
O72 W7 O27 90.7(3) . .
O71 W7 O23 95.1(4) . .
O77 W7 O23 89.7(3) . .
O72 W7 O23 155.2(3) . .
O27 W7 O23 69.5(3) . .
O71 W7 O78 174.1(4) . .
O77 W7 O78 80.9(4) . .
O72 W7 O78 82.1(4) . .
O27 W7 O78 80.4(3) . .
O23 W7 O78 80.0(3) . .
O81 W8 O120 102.7(4) . .
O81 W8 O108 102.6(4) . .
O120 W8 O108 104.5(3) . .
O81 W8 O124 96.4(4) . .
O120 W8 O124 90.1(3) . .
O108 W8 O124 152.7(3) . .
O81 W8 O15 94.7(4) . .
O120 W8 O15 154.1(3) . .
O108 W8 O15 90.0(3) . .
O124 W8 O15 68.8(3) . .
O81 W8 O116 172.7(4) . .
O120 W8 O116 81.9(3) . .
O108 W8 O116 81.4(3) . .
O124 W8 O116 77.9(3) . .
O15 W8 O116 79.1(3) . .
O91 W9 O93 102.5(4) . .
O91 W9 O92 102.5(4) . .
O93 W9 O92 104.2(4) . .
O91 W9 O26 96.4(3) . .
O93 W9 O26 153.3(3) . .
O92 W9 O26 89.8(3) . .
O91 W9 O29 95.8(3) . .
O93 W9 O29 89.7(3) . .
O92 W9 O29 153.9(3) . .
O26 W9 O29 69.6(3) . .
O91 W9 O94 174.1(3) . .
O93 W9 O94 80.7(3) . .
O92 W9 O94 81.3(3) . .
O26 W9 O94 79.1(3) . .
O29 W9 O94 79.2(3) . .
O112 W11 O113 102.3(4) . .
O112 W11 O111 101.9(4) . .
O113 W11 O111 104.0(4) . .
O112 W11 O29 96.6(4) . .
O113 W11 O29 89.5(3) . .
O111 W11 O29 154.0(3) . .
O112 W11 O34 96.7(4) . .
O113 W11 O34 153.2(3) . .
O111 W11 O34 90.1(3) . .
O29 W11 O34 69.6(3) . .
O112 W11 O132 175.1(4) . .
O113 W11 O132 80.8(3) . .
O111 W11 O132 80.8(4) . .
O29 W11 O132 79.6(3) . .
O34 W11 O132 79.2(3) . .
O105 W10 O109 102.3(4) . .
O105 W10 O102 101.1(4) . .
O109 W10 O102 103.9(4) . .
O105 W10 O16 96.7(4) . .
O109 W10 O16 90.1(3) . .
O102 W10 O16 154.3(4) . .
O105 W10 O101 94.9(4) . .
O109 W10 O101 154.7(4) . .
O102 W10 O101 90.6(3) . .
O16 W10 O101 69.4(3) . .
O105 W10 O114 173.6(4) . .
O109 W10 O114 82.1(4) . .
O102 W10 O114 82.1(4) . .
O16 W10 O114 78.5(3) . .
O101 W10 O114 79.4(3) . .
O122 W12 O121 102.3(4) . .
O122 W12 O123 102.1(4) . .
O121 W12 O123 104.3(4) . .
O122 W12 O124 96.4(4) . .
O121 W12 O124 90.2(3) . .
O123 W12 O124 153.2(4) . .
O122 W12 O101 95.1(4) . .
O121 W12 O101 154.4(4) . .
O123 W12 O101 90.0(3) . .
O124 W12 O101 69.0(3) . .
O122 W12 O115 173.8(4) . .
O121 W12 O115 81.4(4) . .
O123 W12 O115 81.6(4) . .
O124 W12 O115 78.5(3) . .
O101 W12 O115 79.8(3) . .
O74 Mo1 O1M 104.9(4) . .
O74 Mo1 O2M 104.7(4) . .
O1M Mo1 O2M 94.1(3) . .
O74 Mo1 O32 97.9(4) . .
O1M Mo1 O32 156.2(3) . .
O2M Mo1 O32 86.2(3) . .
O74 Mo1 O111 96.3(4) . .
O1M Mo1 O111 86.5(3) . .
O2M Mo1 O111 158.0(4) . .
O32 Mo1 O111 84.6(3) . .
O74 Mo1 O1SE 170.2(4) . .
O1M Mo1 O1SE 80.7(3) . .
O2M Mo1 O1SE 82.6(4) . .
O32 Mo1 O1SE 75.8(3) . .
O111 Mo1 O1SE 75.8(3) . .
O74 Mo1 Mo6 99.0(3) . .
O1M Mo1 Mo6 48.4(2) . .
O2M Mo1 Mo6 48.4(2) . .
O32 Mo1 Mo6 134.3(2) . .
O111 Mo1 Mo6 134.8(2) . .
O1SE Mo1 Mo6 90.8(2) . .
O19 Mo2 O20 105.3(4) . .
O19 Mo2 O60 105.3(4) . 14_565
O20 Mo2 O60 94.2(3) . 14_565
O19 Mo2 O72 96.7(4) . .
O20 Mo2 O72 156.9(4) . .
O60 Mo2 O72 86.7(3) 14_565 .
O19 Mo2 O63 96.3(4) . .
O20 Mo2 O63 86.3(3) . .
O60 Mo2 O63 157.5(4) 14_565 .
O72 Mo2 O63 84.3(3) . .
O19 Mo2 O137 171.0(4) . .
O20 Mo2 O137 80.9(4) . .
O60 Mo2 O137 80.4(4) 14_565 .
O72 Mo2 O137 76.5(4) . .
O63 Mo2 O137 77.4(4) . .
O19 Mo2 Mo5 99.2(3) . 14_565
O20 Mo2 Mo5 48.7(2) . 14_565
O60 Mo2 Mo5 48.4(2) 14_565 14_565
O72 Mo2 Mo5 134.9(2) . 14_565
O63 Mo2 Mo5 134.8(2) . 14_565
O137 Mo2 Mo5 89.8(3) . 14_565
O38 Mo3 O36 105.4(4) . .
O38 Mo3 O39 104.4(4) . .
O36 Mo3 O39 94.6(3) . .
O38 Mo3 O93 97.0(4) . .
O36 Mo3 O93 156.6(4) . .
O39 Mo3 O93 86.3(3) . .
O38 Mo3 O113 96.9(4) . .
O36 Mo3 O113 85.8(3) . .
O39 Mo3 O113 157.7(3) . .
O93 Mo3 O113 84.7(3) . .
O38 Mo3 O35 171.0(4) . .
O36 Mo3 O35 80.4(4) . .
O39 Mo3 O35 81.7(3) . .
O93 Mo3 O35 76.5(3) . .
O113 Mo3 O35 76.4(3) . .
O38 Mo3 Mo7 98.8(3) . 15_545
O36 Mo3 Mo7 48.6(2) . 15_545
O39 Mo3 Mo7 48.9(2) . 15_545
O93 Mo3 Mo7 134.9(2) . 15_545
O113 Mo3 Mo7 134.2(2) . 15_545
O35 Mo3 Mo7 90.3(2) . 15_545
O44 Mo4 O45 105.0(4) . .
O44 Mo4 O43 104.7(4) . .
O45 Mo4 O43 93.7(3) . .
O44 Mo4 O92 96.9(4) . .
O45 Mo4 O92 86.8(3) . .
O43 Mo4 O92 157.4(4) . .
O44 Mo4 O62 97.0(5) . .
O45 Mo4 O62 157.2(4) . .
O43 Mo4 O62 86.2(3) . .
O92 Mo4 O62 84.8(3) . .
O44 Mo4 O46 171.3(4) . .
O45 Mo4 O46 80.9(4) . .
O43 Mo4 O46 80.9(4) . .
O92 Mo4 O46 76.9(4) . .
O62 Mo4 O46 76.6(4) . .
O44 Mo4 Mo10 98.2(3) . 15_545
O45 Mo4 Mo10 48.6(2) . 15_545
O43 Mo4 Mo10 48.2(2) . 15_545
O92 Mo4 Mo10 135.2(2) . 15_545
O62 Mo4 Mo10 134.2(2) . 15_545
O46 Mo4 Mo10 90.4(3) . 15_545
O53 Mo5 O60 105.4(4) . .
O53 Mo5 O20 105.3(4) . 15_545
O60 Mo5 O20 93.8(3) . 15_545
O53 Mo5 O123 95.0(4) . .
O60 Mo5 O123 86.0(3) . .
O20 Mo5 O123 159.0(4) 15_545 .
O53 Mo5 O102 96.3(4) . .
O60 Mo5 O102 157.3(4) . .
O20 Mo5 O102 86.7(3) 15_545 .
O123 Mo5 O102 85.6(3) . .
O53 Mo5 O51A 170.0(4) . .
O60 Mo5 O51A 80.4(4) . .
O20 Mo5 O51A 82.2(4) 15_545 .
O123 Mo5 O51A 77.1(4) . .
O102 Mo5 O51A 77.3(4) . .
O53 Mo5 Mo2 99.3(3) . 15_545
O60 Mo5 Mo2 48.5(2) . 15_545
O20 Mo5 Mo2 48.2(2) 15_545 15_545
O123 Mo5 Mo2 134.5(2) . 15_545
O102 Mo5 Mo2 134.7(2) . 15_545
O51A Mo5 Mo2 90.7(3) . 15_545
O66 Mo6 O2M 104.3(4) . .
O66 Mo6 O1M 105.3(4) . .
O2M Mo6 O1M 94.9(3) . .
O66 Mo6 O121 95.9(4) . .
O2M Mo6 O121 158.6(4) . .
O1M Mo6 O121 86.3(3) . .
O66 Mo6 O120 96.2(4) . .
O2M Mo6 O120 87.1(3) . .
O1M Mo6 O120 157.2(3) . .
O121 Mo6 O120 83.8(3) . .
O66 Mo6 O2SE 169.6(4) . .
O2M Mo6 O2SE 82.3(4) . .
O1M Mo6 O2SE 81.7(3) . .
O121 Mo6 O2SE 76.7(4) . .
O120 Mo6 O2SE 76.0(3) . .
O66 Mo6 Mo1 98.9(3) . .
O2M Mo6 Mo1 48.9(2) . .
O1M Mo6 Mo1 48.7(2) . .
O121 Mo6 Mo1 134.9(2) . .
O120 Mo6 Mo1 135.8(2) . .
O2SE Mo6 Mo1 91.4(2) . .
O17 Mo7 O36 105.3(4) . 14_565
O17 Mo7 O39 104.9(4) . 14_565
O36 Mo7 O39 93.4(3) 14_565 14_565
O17 Mo7 O37 94.9(4) . .
O36 Mo7 O37 158.9(4) 14_565 .
O39 Mo7 O37 86.9(3) 14_565 .
O17 Mo7 O77 96.5(4) . .
O36 Mo7 O77 86.8(3) 14_565 .
O39 Mo7 O77 157.7(4) 14_565 .
O37 Mo7 O77 85.0(3) . .
O17 Mo7 O18 169.0(4) . .
O36 Mo7 O18 82.5(4) 14_565 .
O39 Mo7 O18 82.0(4) 14_565 .
O37 Mo7 O18 76.7(3) . .
O77 Mo7 O18 75.9(4) . .
O17 Mo7 Mo3 99.1(3) . 14_565
O36 Mo7 Mo3 47.7(2) 14_565 14_565
O39 Mo7 Mo3 48.5(2) 14_565 14_565
O37 Mo7 Mo3 135.3(2) . 14_565
O77 Mo7 Mo3 134.4(3) . 14_565
O18 Mo7 Mo3 91.9(2) . 14_565
O83 Mo8 O97 105.4(4) . 2_755
O83 Mo8 O96 104.9(4) . 2_755
O97 Mo8 O96 93.9(3) 2_755 2_755
O83 Mo8 O58 97.0(4) . .
O97 Mo8 O58 86.9(3) 2_755 .
O96 Mo8 O58 156.9(3) 2_755 .
O83 Mo8 O109 96.6(4) . .
O97 Mo8 O109 157.1(4) 2_755 .
O96 Mo8 O109 86.2(3) 2_755 .
O58 Mo8 O109 84.2(3) . .
O83 Mo8 O4SE 171.4(4) . 2_755
O97 Mo8 O4SE 80.2(4) 2_755 2_755
O96 Mo8 O4SE 80.9(4) 2_755 2_755
O58 Mo8 O4SE 76.5(3) . 2_755
O109 Mo8 O4SE 77.2(4) . 2_755
O83 Mo8 Mo9 98.0(3) . 2_755
O97 Mo8 Mo9 48.7(2) 2_755 2_755
O96 Mo8 Mo9 48.7(2) 2_755 2_755
O58 Mo8 Mo9 135.5(2) . 2_755
O109 Mo8 Mo9 134.8(2) . 2_755
O4SE Mo8 Mo9 90.7(2) 2_755 2_755
O95 Mo9 O97 106.3(5) . .
O95 Mo9 O96 105.8(4) . .
O97 Mo9 O96 93.5(3) . .
O95 Mo9 O51 96.1(4) . .
O97 Mo9 O51 87.8(3) . .
O96 Mo9 O51 156.8(4) . .
O95 Mo9 O41 95.2(5) . .
O97 Mo9 O41 157.9(4) . .
O96 Mo9 O41 85.3(3) . .
O51 Mo9 O41 84.9(3) . .
O95 Mo9 O3SE 169.4(4) . .
O97 Mo9 O3SE 80.8(4) . .
O96 Mo9 O3SE 81.3(4) . .
O51 Mo9 O3SE 76.0(4) . .
O41 Mo9 O3SE 77.2(4) . .
O95 Mo9 Mo8 99.3(3) . 3_775
O97 Mo9 Mo8 48.1(2) . 3_775
O96 Mo9 Mo8 48.7(2) . 3_775
O51 Mo9 Mo8 135.8(2) . 3_775
O41 Mo9 Mo8 133.9(2) . 3_775
O3SE Mo9 Mo8 91.3(3) . 3_775
O10 Mo10 O43 105.8(4) . 14_565
O10 Mo10 O45 105.2(4) . 14_565
O43 Mo10 O45 94.1(3) 14_565 14_565
O10 Mo10 O104 95.3(4) . .
O43 Mo10 O104 86.0(3) 14_565 .
O45 Mo10 O104 158.6(4) 14_565 .
O10 Mo10 O108 95.6(4) . .
O43 Mo10 O108 157.5(4) 14_565 .
O45 Mo10 O108 86.7(3) 14_565 .
O104 Mo10 O108 85.3(3) . .
O10 Mo10 O9 168.6(4) . .
O43 Mo10 O9 81.8(4) 14_565 .
O45 Mo10 O9 82.3(4) 14_565 .
O104 Mo10 O9 76.5(4) . .
O108 Mo10 O9 76.0(3) . .
O10 Mo10 Mo4 99.2(3) . 14_565
O43 Mo10 Mo4 48.6(2) 14_565 14_565
O45 Mo10 Mo4 48.5(2) 14_565 14_565
O104 Mo10 Mo4 134.6(2) . 14_565
O108 Mo10 Mo4 135.1(2) . 14_565
O9 Mo10 Mo4 92.2(3) . 14_565
Se6 O12 Se11 64.6(11) . .
Se6 O12 Se10 64.0(10) . .
Se11 O12 Se10 118.4(11) . .
Se6 O12 W1 114.1(7) . .
Se11 O12 W1 115.8(9) . .
Se10 O12 W1 114.6(7) . .
Se8 O21 Se18 120.5(14) . .
Se8 O21 Se16 65.1(9) . .
Se18 O21 Se16 122.8(16) . .
Se8 O21 W2 115.6(5) . .
Se18 O21 W2 113.0(13) . .
Se16 O21 W2 111.7(9) . .
W9 O93 Mo3 155.8(4) . .
W11 O113 Mo3 156.1(5) . .
W1 O15 W4 108.8(3) . .
W1 O15 W8 108.9(3) . .
W4 O15 W8 141.4(4) . .
W7 O72 Mo2 155.8(5) . .
Se18 O33 W3 113.0(13) . .
W3 O32 Mo1 156.4(4) . .
W6 O63 Mo2 156.3(5) . .
W12 O123 Mo5 155.7(5) . .
W2 O34 W3 109.2(3) . .
W2 O34 W11 108.9(3) . .
W3 O34 W11 141.0(4) . .
W2 O29 W11 108.7(3) . .
W2 O29 W9 108.7(3) . .
W11 O29 W9 142.0(4) . .
W2 O26 W9 109.1(3) . .
W2 O26 W6 108.8(3) . .
W9 O26 W6 141.5(4) . .
Se15 O94 Se16 39.9(11) . .
Se15 O94 Se19 130.5(15) . .
Se16 O94 Se19 102.9(15) . .
Se15 O94 W9 112.9(8) . .
Se16 O94 W9 113.2(9) . .
Se19 O94 W9 112.5(12) . .
W6 O62 Mo4 155.1(5) . .
W5 O51 Mo9 156.1(5) . .
W4 O41 Mo9 155.4(5) . .
W2 O23 W3 109.0(3) . .
W2 O23 W7 108.7(3) . .
W3 O23 W7 141.4(4) . .
W9 O92 Mo4 156.1(5) . .
W1 O14 W4 109.9(3) . .
W1 O14 W5 108.5(3) . .
W4 O14 W5 140.9(4) . .
W1 O101 W10 109.2(3) . .
W1 O101 W12 108.9(3) . .
W10 O101 W12 141.3(4) . .
W11 O111 Mo1 155.6(5) . .
W12 O121 Mo6 156.5(5) . .
W10 O102 Mo5 154.7(5) . .
Mo8 O97 Mo9 83.2(3) 3_775 .
W8 O108 Mo10 155.2(5) . .
Mo3 O39 Mo7 82.6(3) . 15_545
Mo6 O1M Mo1 82.8(3) . .
W8 O120 Mo6 156.3(4) . .
Mo4 O45 Mo10 82.8(3) . 15_545
Mo2 O20 Mo5 83.1(3) . 14_565
Se6 O114 Se11 59.6(10) . .
Se6 O114 Se17 99.4(11) . .
Se11 O114 Se17 41.7(11) . .
Se6 O114 Se14 43.2(10) . .
Se11 O114 Se14 99.9(12) . .
Se17 O114 Se14 131.3(12) . .
Se6 O114 W10 116.3(8) . .
Se11 O114 W10 116.3(9) . .
Se17 O114 W10 111.5(9) . .
Se14 O114 W10 113.5(9) . .
Mo9 O96 Mo8 82.6(3) . 3_775
W10 O109 Mo8 155.9(5) . .
Mo10 O43 Mo4 83.2(3) 15_545 .
W1 O124 W12 109.2(3) . .
W1 O124 W8 109.1(3) . .
W12 O124 W8 140.3(4) . .
W5 O58 Mo8 156.6(5) . .
Mo3 O36 Mo7 83.6(3) . 15_545
Se20 O59 Se14 126.9(12) . .
Se20 O59 Se10 42.1(10) . .
Se14 O59 Se10 96.2(11) . .
Se20 O59 Se6 97.6(11) . .
Se14 O59 Se6 42.2(10) . .
Se10 O59 Se6 57.6(9) . .
Se20 O59 W5 113.9(9) . .
Se14 O59 W5 114.7(9) . .
Se10 O59 W5 116.6(7) . .
Se6 O59 W5 114.6(7) . .
W7 O77 Mo7 155.6(5) . .
Se10 O5 Se20 40.0(10) . .
Se10 O5 Se22 101.0(12) . .
Se20 O5 Se22 134.2(13) . .
Se10 O5 W4 115.9(8) . .
Se20 O5 W4 111.0(8) . .
Se22 O5 W4 108.5(10) . .
W4 O104 Mo10 155.5(5) . .
W3 O37 Mo7 155.7(4) . .
W1 O16 W10 108.9(3) . .
W1 O16 W5 109.2(3) . .
W10 O16 W5 141.1(4) . .
Se22 O116 Se21 132.5(16) . .
Se22 O116 W8 111.5(13) . .
Se21 O116 W8 111.8(10) . .
Mo5 O60 Mo2 83.0(3) . 15_545
Se14 O4SE Se2 108.4(11) 3_775 .
Se14 O4SE Mo8 125.9(11) 3_775 3_775
Se2 O4SE Mo8 125.5(5) . 3_775
Se1A O1SE Mo1 123.6(5) . .
Mo6 O2M Mo1 82.7(3) . .
Se9 O78 Se8 42.7(6) . .
Se9 O78 W7 114.7(6) . .
Se8 O78 W7 116.1(5) . .
Se21 O115 Se11 99.1(12) . .
Se21 O115 Se17 132.1(13) . .
Se11 O115 Se17 41.4(11) . .
Se21 O115 W12 110.6(10) . .
Se11 O115 W12 114.6(8) . .
Se17 O115 W12 111.1(9) . .
Se5A O51A Se17 111.3(11) . .
Se5A O51A Mo5 126.1(6) . .
Se17 O51A Mo5 122.5(11) . .
W2 O27 W6 109.2(3) . .
W2 O27 W7 109.2(3) . .
W6 O27 W7 141.5(4) . .
Se20 O3SE Se2 110.5(11) . .
Se20 O3SE Mo9 124.8(11) . .
Se2 O3SE Mo9 124.7(5) . .
Se22 O9 Se4 114.9(15) . .
Se22 O9 Mo10 123.2(14) . .
Se4 O9 Mo10 121.9(6) . .
Se21 O2SE Se1A 110.0(11) . .
Se21 O2SE Mo6 124.5(11) . .
Se1A O2SE Mo6 124.9(5) . .
Se16 O64 Se8 63.0(9) . .
Se16 O64 Se9 102.8(10) . .
Se8 O64 Se9 42.4(6) . .
Se16 O64 Se15 37.8(11) . .
Se8 O64 Se15 98.1(9) . .
Se9 O64 Se15 129.8(10) . .
Se16 O64 W6 113.8(9) . .
Se8 O64 W6 116.9(6) . .
Se9 O64 W6 114.5(7) . .
Se15 O64 W6 111.4(8) . .
Se15 O46 Se4 111.1(11) . 15_545
Se15 O46 Mo4 124.0(10) . .
Se4 O46 Mo4 124.8(5) 15_545 .
Se19 O35 Se3A 111.4(15) . 15_545
Se19 O35 Mo3 124.7(15) . .
Se3A O35 Mo3 123.8(5) 15_545 .
Se3A O18 Mo7 124.3(5) . .
Se18 O132 Se19 101.9(17) . .
Se18 O132 W11 112.4(13) . .
Se19 O132 W11 110.7(11) . .
Se5A O137 Se9 109.6(8) 14_565 .
Se5A O137 Mo2 125.3(6) 14_565 .
Se9 O137 Mo2 125.0(8) . .
O5B O136 Se4 67(5) . .
Se9 Se8 O21 161.9(11) . .
Se9 Se8 O64 70.0(8) . .
O21 Se8 O64 103.3(7) . .
Se9 Se8 O78 68.4(8) . .
O21 Se8 O78 104.2(7) . .
O64 Se8 O78 123.1(7) . .
Se9 Se8 Se16 123.4(12) . .
O21 Se8 Se16 59.5(9) . .
O64 Se8 Se16 57.5(9) . .
O78 Se8 Se16 160.6(11) . .
Se8 Se9 O137 169.2(13) . .
Se8 Se9 O78 68.9(8) . .
O137 Se9 O78 107.4(10) . .
Se8 Se9 O64 67.6(8) . .
O137 Se9 O64 108.2(10) . .
O78 Se9 O64 121.7(9) . .
Se8 Se9 Se5A 156.0(10) . 14_565
O137 Se9 Se5A 34.8(5) . 14_565
O78 Se9 Se5A 117.1(7) . 14_565
O64 Se9 Se5A 118.6(7) . 14_565
Se20 Se10 O12 159.7(19) . .
Se20 Se10 Se6 124.8(18) . .
O12 Se10 Se6 56.3(9) . .
Se20 Se10 O59 65.5(14) . .
O12 Se10 O59 104.5(11) . .
Se6 Se10 O59 63.0(9) . .
Se20 Se10 O5 73.8(15) . .
O12 Se10 O5 101.1(11) . .
Se6 Se10 O5 156.6(14) . .
O59 Se10 O5 124.8(12) . .
Se20 Se10 Se14 99.5(16) . .
O12 Se10 Se14 80.7(9) . .
Se6 Se10 Se14 25.4(9) . .
O59 Se10 Se14 41.8(7) . .
O5 Se10 Se14 165.4(12) . .
Se14 Se6 O12 163.7(18) . .
Se14 Se6 O114 72.8(14) . .
O12 Se6 O114 105.4(11) . .
Se14 Se6 Se11 129.6(18) . .
O12 Se6 Se11 58.2(10) . .
O114 Se6 Se11 62.4(10) . .
Se14 Se6 Se10 119.4(17) . .
O12 Se6 Se10 59.6(9) . .
O114 Se6 Se10 163.6(14) . .
Se11 Se6 Se10 109.5(14) . .
Se14 Se6 O59 65.9(13) . .
O12 Se6 O59 104.1(10) . .
O114 Se6 O59 123.8(11) . .
Se11 Se6 O59 161.6(14) . .
Se10 Se6 O59 59.4(9) . .
Se14 Se6 Se20 96.8(15) . .
O12 Se6 Se20 80.5(9) . .
O114 Se6 Se20 162.5(11) . .
Se11 Se6 Se20 132.0(13) . .
Se10 Se6 Se20 22.6(9) . .
O59 Se6 Se20 39.1(7) . .
Se14 Se6 Se17 106.6(15) . .
O12 Se6 Se17 79.7(9) . .
O114 Se6 Se17 41.5(7) . .
Se11 Se6 Se17 23.2(10) . .
Se10 Se6 Se17 132.6(12) . .
O59 Se6 Se17 164.4(11) . .
Se20 Se6 Se17 154.6(11) . .
Se17 Se11 O12 159(2) . .
Se17 Se11 Se6 124(2) . .
O12 Se11 Se6 57.2(10) . .
Se17 Se11 O114 69.6(15) . .
O12 Se11 O114 101.3(12) . .
Se6 Se11 O114 58.0(10) . .
Se17 Se11 O115 69.8(16) . .
O12 Se11 O115 104.2(13) . .
Se6 Se11 O115 159.7(16) . .
O114 Se11 O115 125.6(14) . .
Se6 Se14 O4SE 168(2) . 2_755
Se6 Se14 O59 71.9(14) . .
O4SE Se14 O59 106.7(14) 2_755 .
Se6 Se14 O114 64.0(13) . .
O4SE Se14 O114 109.1(15) 2_755 .
O59 Se14 O114 121.9(14) . .
Se6 Se14 Se2 154.7(17) . 2_755
O4SE Se14 Se2 36.3(7) 2_755 2_755
O59 Se14 Se2 117.9(12) . 2_755
O114 Se14 Se2 118.2(12) . 2_755
Se6 Se14 Se10 35.2(11) . .
O4SE Se14 Se10 147.5(15) 2_755 .
O59 Se14 Se10 42.1(7) . .
O114 Se14 Se10 98.6(11) . .
Se2 Se14 Se10 137.9(11) 2_755 .
Se16 Se15 O46 169(2) . .
Se16 Se15 O94 71.1(17) . .
O46 Se15 O94 109.7(14) . .
Se16 Se15 O64 64.5(16) . .
O46 Se15 O64 107.9(13) . .
O94 Se15 O64 124.1(13) . .
Se16 Se15 Se4 155(2) . 15_545
O46 Se15 Se4 34.8(6) . 15_545
O94 Se15 Se4 119.7(11) . 15_545
O64 Se15 Se4 115.0(10) . 15_545
Se15 Se16 O64 77.7(17) . .
Se15 Se16 O94 69.0(16) . .
O64 Se16 O94 132.2(15) . .
Se15 Se16 O21 167(2) . .
O64 Se16 O21 101.7(13) . .
O94 Se16 O21 103.3(13) . .
Se15 Se16 Se8 131(2) . .
O64 Se16 Se8 59.5(9) . .
O94 Se16 Se8 158.7(16) . .
O21 Se16 Se8 55.4(8) . .
Se11 Se17 O51A 173(2) . .
Se11 Se17 O114 68.7(15) . .
O51A Se17 O114 112.1(15) . .
Se11 Se17 O115 68.9(15) . .
O51A Se17 O115 106.4(15) . .
O114 Se17 O115 124.3(14) . .
Se11 Se17 Se5A 151.9(19) . .
O51A Se17 Se5A 33.8(7) . .
O114 Se17 Se5A 119.7(12) . .
O115 Se17 Se5A 114.9(12) . .
Se11 Se17 Se6 32.5(13) . .
O51A Se17 Se6 150.2(15) . .
O114 Se17 Se6 39.1(7) . .
O115 Se17 Se6 100.2(11) . .
Se5A Se17 Se6 139.3(11) . .
O21 Se18 O132 104(2) . .
O21 Se18 O33 104(2) . .
O132 Se18 O33 130(2) . .
O35 Se19 O94 112(2) . .
O35 Se19 O132 107(2) . .
O94 Se19 O132 124(2) . .
O35 Se19 Se3A 35.6(9) . 15_545
O94 Se19 Se3A 119.3(17) . 15_545
O132 Se19 Se3A 115.7(16) . 15_545
Se10 Se20 O3SE 172(2) . .
Se10 Se20 O59 72.4(15) . .
O3SE Se20 O59 110.4(15) . .
Se10 Se20 O5 66.3(14) . .
O3SE Se20 O5 106.5(14) . .
O59 Se20 O5 124.4(14) . .
Se10 Se20 Se2 150.0(18) . .
O3SE Se20 Se2 35.6(7) . .
O59 Se20 Se2 120.2(12) . .
O5 Se20 Se2 114.2(11) . .
Se10 Se20 Se6 32.5(12) . .
O3SE Se20 Se6 152.6(15) . .
O59 Se20 Se6 43.2(7) . .
O5 Se20 Se6 97.7(11) . .
Se2 Se20 Se6 140.2(11) . .
O2SE Se21 O116 106.3(16) . .
O2SE Se21 O115 110.2(16) . .
O116 Se21 O115 126.7(16) . .
O2SE Se21 Se1A 35.1(7) . .
O116 Se21 Se1A 117.5(13) . .
O115 Se21 Se1A 114.8(13) . .
O9 Se22 O116 119(2) . .
O9 Se22 O5 103.1(19) . .
O116 Se22 O5 123.2(19) . .
O9 Se22 Se4 33.9(9) . .
O116 Se22 Se4 125.4(18) . .
O5 Se22 Se4 110.9(14) . .
C12A N6A C11 107.5(18) . .
O133 Se3A O18 117.2(13) . .
O133 Se3A O35 116.0(13) . 14_565
O18 Se3A O35 109.8(5) . 14_565
O133 Se3A O134 112(2) . .
O18 Se3A O134 98.8(15) . .
O35 Se3A O134 100.5(15) 14_565 .
O133 Se3A Se19 90.2(15) . 14_565
O18 Se3A Se19 142.6(9) . 14_565
O35 Se3A Se19 32.9(9) 14_565 14_565
O134 Se3A Se19 92.9(17) . 14_565
C17 N9 C18 122(4) . .
N10A C19 O63W 42(3) . .
O63W N10A C20 37(4) . .
O63W N10A C19 88(5) . .
C20 N10A C19 124(5) . .
O63W C20 N10A 61(7) . .
C7 N4B N4A 79(8) . .
C7 N4B C8 110(10) . .
N4A N4B C8 53(5) . .
C8 N4A N4B 68(6) . .
C8 N4A C7 100(4) . .
N4B N4A C7 50(6) . .
N4A C8 N4B 59(6) . .
N4B C7 N4A 51(6) . .
O125 Se1A O2SE 115.1(10) . .
O125 Se1A O1SE 113.2(10) . .
O2SE Se1A O1SE 108.7(5) . .
O125 Se1A O126 114.1(15) . .
O2SE Se1A O126 102.9(11) . .
O1SE Se1A O126 101.5(11) . .
O125 Se1A Se21 91.5(11) . .
O2SE Se1A Se21 34.9(7) . .
O1SE Se1A Se21 143.6(7) . .
O126 Se1A Se21 91.4(12) . .
O74W O73W O75W 12(4) . .
O75W O74W O73W 151(10) . .
O74W O75W O68W 149(9) . .
O74W O75W O73W 17(6) . .
O68W O75W O73W 135(5) . .
C27 N14 C24 115(6) . .
O5X O4X O6X 37(6) . .
O6X O5X O4X 104(10) . .
O5X O6X O4X 39(6) . .
O140 Se5A O51A 117(2) . .
O140 Se5A O137 115(2) . 15_545
O51A Se5A O137 108.1(6) . 15_545
O140 Se5A Se17 91(2) . .
O51A Se5A Se17 34.8(7) . .
O137 Se5A Se17 142.9(7) 15_545 .
O140 Se5A Se9 89(2) . 15_545
O51A Se5A Se9 143.7(5) . 15_545
O137 Se5A Se9 35.6(5) 15_545 15_545
Se17 Se5A Se9 178.0(7) . 15_545
O131 Se2 O4SE 110.9(12) . .
O131 Se2 O3SE 109.0(12) . .
O4SE Se2 O3SE 107.7(5) . .
O131 Se2 Se14 91.6(12) . 3_775
O4SE Se2 Se14 35.3(6) . 3_775
O3SE Se2 Se14 143.0(7) . 3_775
O131 Se2 Se20 89.1(12) . .
O4SE Se2 Se20 141.6(6) . .
O3SE Se2 Se20 33.9(6) . .
Se14 Se2 Se20 176.6(8) 3_775 .
O5B Se4 O9 114.4(18) . .
O5B Se4 O46 116.3(19) . 14_565
O9 Se4 O46 110.4(5) . 14_565
O5B Se4 O136 26(2) . .
O9 Se4 O136 102.9(17) . .
O46 Se4 O136 102.2(17) 14_565 .
O5B Se4 Se22 95.0(19) . .
O9 Se4 Se22 31.2(8) . .
O46 Se4 Se22 141.0(9) 14_565 .
O136 Se4 Se22 96.2(18) . .
O5B Se4 Se15 92.5(18) . 14_565
O9 Se4 Se15 144.4(6) . 14_565
O46 Se4 Se15 34.1(6) 14_565 14_565
O136 Se4 Se15 91.1(17) . 14_565
Se22 Se4 Se15 172.4(9) . 14_565
O136 O5B Se4 87(6) . .
C22 N11 O62W 90(4) . .
C22 N11 C21 128(3) . .
O62W N11 C21 110(4) . .
O1X O2X O3X 69(4) . .
C14 N7 C13 138(4) . .
C1 N1 C2 118(2) . .
C10 N5 C9 110(3) . .
C5B N3 C6 108(3) . .
C20 O63W N10A 81(8) . .
C20 O63W C19 130(9) . .
N10A O63W C19 50(4) . .
O41W O86W O48W 123(8) . .
O29W O28W O28W 51(4) . 2_755
O29W O28W O28W 51(4) . 3_775
O28W O28W O28W 59.998(12) 2_755 3_775
O28W O29W O28W 77(8) . 2_755
O28W O29W O28W 77(8) . 3_775
O28W O29W O28W 77(8) 2_755 3_775
O35W O39W O56W 155(8) . .
O81W O50W O52W 66(5) . .
O81W O50W O51W 67(4) . .
O52W O50W O51W 50(4) . .
O52W O51W O50W 63(5) . .
O52W O51W O81W 63(4) . .
O50W O51W O81W 49(3) . .
O51W O52W O50W 67(5) . .
O51W O52W O81W 68(5) . .
O50W O52W O81W 51(4) . .
O33W O53W O20W 143(10) . .
O55W O56W O39W 148(9) . .
O45W O68W O75W 158(9) . .
O50W O81W O52W 64(4) . .
O50W O81W O51W 64(4) . .
O52W O81W O51W 49(4) . .

loop_
_geom_bond_atom_site_label_1
_geom_bond_atom_site_label_2
_geom_bond_distance
_geom_bond_site_symmetry_2
W1 O11 1.710(8) .
W1 O14 2.001(8) .
W1 O101 2.002(7) .
W1 O15 2.008(7) .
W1 O124 2.011(7) .
W1 O16 2.014(8) .
W1 O12 2.259(7) .
W2 O129 1.715(8) .
W2 O34 2.009(7) .
W2 O23 2.010(7) .
W2 O27 2.017(8) .
W2 O26 2.020(7) .
W2 O29 2.020(7) .
W2 O21 2.261(7) .
W3 O31 1.730(8) .
W3 O37 1.801(7) .
W3 O32 1.811(7) .
W3 O34 2.057(7) .
W3 O23 2.061(7) .
W3 O33 2.339(8) .
W4 O4 1.723(8) .
W4 O41 1.798(8) .
W4 O104 1.799(8) .
W4 O14 2.036(7) .
W4 O15 2.056(7) .
W4 O5 2.309(10) .
W5 O52 1.731(8) .
W5 O58 1.791(8) .
W5 O51 1.795(8) .
W5 O16 2.061(7) .
W5 O14 2.093(7) .
W5 O59 2.308(9) .
W6 O61 1.723(9) .
W6 O63 1.785(8) .
W6 O62 1.789(8) .
W6 O27 2.050(7) .
W6 O26 2.056(7) .
W6 O64 2.306(9) .
W7 O71 1.718(9) .
W7 O77 1.788(8) .
W7 O72 1.789(7) .
W7 O27 2.057(8) .
W7 O23 2.075(7) .
W7 O78 2.305(9) .
W8 O81 1.731(8) .
W8 O120 1.791(7) .
W8 O108 1.806(8) .
W8 O124 2.064(7) .
W8 O15 2.071(7) .
W8 O116 2.347(8) .
W9 O91 1.711(8) .
W9 O93 1.802(8) .
W9 O92 1.812(7) .
W9 O26 2.056(7) .
W9 O29 2.065(7) .
W9 O94 2.356(8) .
W11 O112 1.720(8) .
W11 O113 1.793(8) .
W11 O111 1.797(7) .
W11 O29 2.059(7) .
W11 O34 2.065(7) .
W11 O132 2.369(8) .
W10 O105 1.727(9) .
W10 O109 1.792(8) .
W10 O102 1.796(7) .
W10 O16 2.058(7) .
W10 O101 2.061(7) .
W10 O114 2.304(9) .
W12 O122 1.732(9) .
W12 O121 1.786(7) .
W12 O123 1.796(8) .
W12 O124 2.054(7) .
W12 O101 2.069(8) .
W12 O115 2.339(9) .
Mo1 O74 1.673(9) .
Mo1 O1M 1.947(7) .
Mo1 O2M 1.953(8) .
Mo1 O32 2.034(8) .
Mo1 O111 2.048(8) .
Mo1 O1SE 2.395(9) .
Mo1 Mo6 2.5696(13) .
Mo2 O19 1.684(9) .
Mo2 O20 1.925(8) .
Mo2 O60 1.937(8) 14_565
Mo2 O72 2.051(7) .
Mo2 O63 2.063(8) .
Mo2 O137 2.385(11) .
Mo2 Mo5 2.5655(14) 14_565
Mo3 O38 1.690(8) .
Mo3 O36 1.912(8) .
Mo3 O39 1.941(8) .
Mo3 O93 2.045(7) .
Mo3 O113 2.057(8) .
Mo3 O35 2.391(10) .
Mo3 Mo7 2.5677(14) 15_545
Mo4 O44 1.652(9) .
Mo4 O45 1.940(8) .
Mo4 O43 1.940(8) .
Mo4 O92 2.040(8) .
Mo4 O62 2.055(8) .
Mo4 O46 2.353(11) .
Mo4 Mo10 2.5678(14) 15_545
Mo5 O53 1.674(9) .
Mo5 O60 1.933(8) .
Mo5 O20 1.941(8) 15_545
Mo5 O123 2.048(8) .
Mo5 O102 2.050(8) .
Mo5 O51A 2.361(11) .
Mo5 Mo2 2.5655(14) 15_545
Mo6 O66 1.670(9) .
Mo6 O2M 1.937(8) .
Mo6 O1M 1.937(7) .
Mo6 O121 2.053(7) .
Mo6 O120 2.066(8) .
Mo6 O2SE 2.360(9) .
Mo7 O17 1.694(9) .
Mo7 O36 1.939(8) 14_565
Mo7 O39 1.950(7) 14_565
Mo7 O37 2.050(8) .
Mo7 O77 2.051(8) .
Mo7 O18 2.358(10) .
Mo7 Mo3 2.5678(14) 14_565
Mo8 O83 1.676(9) .
Mo8 O97 1.927(8) 2_755
Mo8 O96 1.947(8) 2_755
Mo8 O58 2.051(8) .
Mo8 O109 2.055(8) .
Mo8 O4SE 2.365(10) 2_755
Mo8 Mo9 2.5698(14) 2_755
Mo9 O95 1.692(9) .
Mo9 O97 1.943(8) .
Mo9 O96 1.946(8) .
Mo9 O51 2.048(8) .
Mo9 O41 2.050(8) .
Mo9 O3SE 2.357(10) .
Mo9 Mo8 2.5698(14) 3_775
Mo10 O10 1.695(9) .
Mo10 O43 1.926(8) 14_565
Mo10 O45 1.943(8) 14_565
Mo10 O104 2.044(8) .
Mo10 O108 2.047(8) .
Mo10 O9 2.386(10) .
Mo10 Mo4 2.5683(14) 14_565
O12 Se6 1.70(2) .
O12 Se11 1.72(2) .
O12 Se10 1.76(2) .
O21 Se8 1.737(13) .
O21 Se18 1.77(4) .
O21 Se16 1.82(3) .
O33 Se18 1.86(4) .
O94 Se15 1.79(3) .
O94 Se16 1.82(3) .
O94 Se19 1.82(4) .
O97 Mo8 1.927(8) 3_775
O39 Mo7 1.950(7) 15_545
O45 Mo10 1.943(8) 15_545
O20 Mo5 1.941(8) 14_565
O114 Se6 1.80(2) .
O114 Se11 1.88(3) .
O114 Se17 1.89(3) .
O114 Se14 1.91(3) .
O96 Mo8 1.947(8) 3_775
O43 Mo10 1.926(8) 15_545
O36 Mo7 1.939(8) 15_545
O59 Se20 1.79(3) .
O59 Se14 1.86(3) .
O59 Se10 1.87(2) .
O59 Se6 1.94(2) .
O5 Se10 1.87(2) .
O5 Se20 1.97(3) .
O5 Se22 2.13(4) .
O116 Se22 1.69(4) .
O116 Se21 1.84(3) .
O60 Mo2 1.937(8) 15_545
O4SE Se14 1.59(3) 3_775
O4SE Se2 1.629(11) .
O4SE Mo8 2.365(10) 3_775
O1SE Se1A 1.648(9) .
O78 Se9 1.851(17) .
O78 Se8 1.856(15) .
O115 Se21 1.87(3) .
O115 Se11 1.89(3) .
O115 Se17 1.90(3) .
O51A Se5A 1.584(12) .
O51A Se17 1.63(3) .
O3SE Se20 1.58(3) .
O3SE Se2 1.653(11) .
O9 Se22 1.51(4) .
O9 Se4 1.628(10) .
O2SE Se21 1.62(3) .
O2SE Se1A 1.625(9) .
O64 Se16 1.81(3) .
O64 Se8 1.851(15) .
O64 Se9 1.882(18) .
O64 Se15 1.96(3) .
O46 Se15 1.61(3) .
O46 Se4 1.635(11) 15_545
O35 Se19 1.53(4) .
O35 Se3A 1.637(9) 15_545
O18 Se3A 1.611(10) .
O132 Se18 1.83(4) .
O132 Se19 1.94(4) .
O137 Se5A 1.608(12) 14_565
O137 Se9 1.641(18) .
O131 Se2 1.57(3) .
O136 O5B 0.76(6) .
O136 Se4 1.73(5) .
O142 O54W 0.97(18) .
Se8 Se9 1.350(18) .
Se8 Se16 1.91(3) .
Se9 Se5A 2.655(15) 14_565
Se10 Se20 1.32(3) .
Se10 Se6 1.84(3) .
Se10 Se14 2.78(3) .
Se6 Se14 1.37(3) .
Se6 Se11 1.83(3) .
Se6 Se20 2.80(3) .
Se6 Se17 2.81(3) .
Se11 Se17 1.34(4) .
Se14 O4SE 1.59(3) 2_755
Se14 Se2 2.61(3) 2_755
Se15 Se16 1.23(3) .
Se15 Se4 2.67(2) 15_545
Se17 Se5A 2.65(3) .
Se19 Se3A 2.61(4) 15_545
Se20 Se2 2.66(2) .
Se21 Se1A 2.66(3) .
Se22 Se4 2.65(4) .
C12A N6A 1.39(3) .
N6A C11 1.52(2) .
Se3A O133 1.60(3) .
Se3A O35 1.637(9) 14_565
Se3A O134 1.82(5) .
Se3A Se19 2.62(4) 14_565
C17 N9 1.33(7) .
N9 C18 1.39(6) .
C19 N10A 1.42(8) .
C19 O63W 1.85(11) .
N10A O63W 1.24(8) .
N10A C20 1.40(7) .
C20 O63W 0.85(9) .
O27W O63W 1.19(9) .
N4B C7 1.25(13) .
N4B N4A 1.25(12) .
N4B C8 1.35(13) .
N4A C8 1.17(5) .
N4A C7 1.59(7) .
Se1A O125 1.54(3) .
Se1A O126 1.72(3) .
O73W O74W 0.98(7) .
O73W O75W 1.67(6) .
O74W O75W 0.74(7) .
O75W O68W 1.15(8) .
C27 N14 1.26(10) .
N14 C24 1.65(7) .
O4X O5X 1.04(9) .
O4X O6X 1.61(12) .
O5X O6X 1.00(10) .
Se5A O140 1.50(6) .
Se5A O137 1.608(12) 15_545
Se5A Se9 2.655(15) 15_545
Se2 Se14 2.61(3) 3_775
Se4 O5B 1.60(5) .
Se4 O46 1.635(11) 14_565
Se4 Se15 2.67(2) 14_565
C21 N11 1.56(5) .
N11 C22 1.36(6) .
N11 O62W 1.41(9) .
O1X O2X 1.69(9) .
O2X O3X 1.81(9) .
C14 N7 1.38(6) .
N7 C13 1.82(6) .
N1 C1 1.35(3) .
N1 C2 1.48(3) .
N5 C10 1.50(5) .
N5 C9 1.56(6) .
N3 C5B 1.35(4) .
N3 C6 1.38(5) .
O7W O31W 0.82(5) .
O20W O53W 1.73(12) .
O21W O44W 1.43(8) .
O86W O41W 1.21(9) .
O86W O48W 1.31(11) .
O28W O29W 1.10(7) .
O28W O28W 1.37(8) 2_755
O28W O28W 1.37(8) 3_775
O29W O28W 1.10(7) 2_755
O29W O28W 1.10(7) 3_775
O30W O60W 1.42(14) .
O33W O53W 0.79(11) .
O35W O39W 1.10(8) .
O39W O56W 1.26(9) .
O45W O68W 1.04(8) .
O50W O81W 1.16(7) .
O50W O52W 1.34(8) .
O50W O51W 1.39(7) .
O51W O52W 1.16(7) .
O51W O81W 1.42(7) .
O52W O81W 1.36(8) .
O55W O56W 1.02(9) .
